data_7250277
loop_
_publ_author_name
'Wilson, Lucinda R. B.'
'Dalgarno, Scott J.'
'Brechin, Euan K.'

_publ_section_title
;
 Calix[4]arene-supported trigonal and square prisms of Mn and Na
;
_journal_issue 19
_journal_name_full CrystEngComm
_journal_page_first 3041
_journal_page_last 3047
_journal_paper_doi 10.1039/D5CE00285K
_journal_volume 27
_journal_year 2025
_chemical_formula_moiety 'C200.2 H256.6 Cl2 Mn6 N8 Na6 O32, 6(C2 H3 N)'
_chemical_formula_sum 'C212.2 H274.6 Cl2 Mn6 N14 Na6 O32'
_chemical_formula_weight 4071.92
_space_group_crystal_system triclinic
_space_group_IT_number 2
_space_group_name_Hall '-P 1'
_space_group_name_H-M_alt 'P -1'
_atom_sites_solution_hydrogens geom
_atom_sites_solution_primary dual
_audit_creation_date 2025-03-12
_audit_creation_method
;
Olex2 1.5
(compiled 2025.02.27 svn.r83f5de26 for OlexSys, GUI svn.r7181)
;
_audit_update_record
;
2025-03-12 deposited with the CCDC.	2025-04-09 downloaded from the CCDC.
;
_cell_angle_alpha 91.090(2)
_cell_angle_beta 110.5190(10)
_cell_angle_gamma 109.8950(10)
_cell_formula_units_Z 1
_cell_length_a 17.5535(4)
_cell_length_b 18.1099(4)
_cell_length_c 20.5110(5)
_cell_measurement_reflns_used 9620
_cell_measurement_temperature 100(2)
_cell_measurement_theta_max 73.81
_cell_measurement_theta_min 4.28
_cell_volume 5670.9(2)
_computing_cell_refinement 'SAINT V8.40B (Bruker, 2016)'
_computing_data_collection 'Apex 4 (Bruker)'
_computing_data_reduction 'SAINT V8.40B (Bruker, 2016)'
_computing_molecular_graphics 'Olex2 1.5 (Dolomanov et al., 2009)'
_computing_publication_material 'Olex2 1.5 (Dolomanov et al., 2009)'
_computing_structure_refinement 'SHELXL 2014/7 (Sheldrick, 2015)'
_computing_structure_solution 'SHELXT 2014/5 (Sheldrick, 2014)'
_diffrn_ambient_temperature 100(2)
_diffrn_measured_fraction_theta_full 0.997
_diffrn_measured_fraction_theta_max 0.995
_diffrn_measurement_device_type 'Bruker D8 Venture'
_diffrn_measurement_method '\f and \w scans'
_diffrn_radiation_type CuK\a
_diffrn_radiation_wavelength 1.54178
_diffrn_reflns_av_R_equivalents 0.0697
_diffrn_reflns_av_unetI/netI 0.0542
_diffrn_reflns_Laue_measured_fraction_full 0.997
_diffrn_reflns_Laue_measured_fraction_max 0.995
_diffrn_reflns_limit_h_max 21
_diffrn_reflns_limit_h_min -21
_diffrn_reflns_limit_k_max 22
_diffrn_reflns_limit_k_min -22
_diffrn_reflns_limit_l_max 25
_diffrn_reflns_limit_l_min -25
_diffrn_reflns_number 223893
_diffrn_reflns_point_group_measured_fraction_full 0.997
_diffrn_reflns_point_group_measured_fraction_max 0.995
_diffrn_reflns_theta_full 67.679
_diffrn_reflns_theta_max 74.488
_diffrn_reflns_theta_min 4.276
_diffrn_source_current 1.1
_diffrn_source_power 0.05500000000000001
_diffrn_source_voltage 50.0
_diffrn_standards_number 0
_exptl_absorpt_coefficient_mu 3.497
_exptl_absorpt_correction_T_max 0.7538
_exptl_absorpt_correction_T_min 0.6216
_exptl_absorpt_correction_type multi-scan
_exptl_absorpt_process_details
;
SADABS-2016/2 (Bruker,2016) was used for absorption correction.
wR2(int) was 0.0924 before and 0.0688 after correction.
The Ratio of minimum to maximum transmission is 0.8246.
The \l/2 correction factor is Not present.
;
_exptl_crystal_colour blue
_exptl_crystal_colour_primary blue
_exptl_crystal_density_diffrn 1.192
_exptl_crystal_description block
_exptl_crystal_F_000 2152
_exptl_crystal_size_max 0.22
_exptl_crystal_size_mid 0.16
_exptl_crystal_size_min 0.14
_refine_diff_density_max 2.608
_refine_diff_density_min -2.087
_refine_diff_density_rms 0.095
_refine_ls_extinction_method none
_refine_ls_goodness_of_fit_ref 1.661
_refine_ls_hydrogen_treatment constr
_refine_ls_matrix_type full
_refine_ls_number_parameters 1405
_refine_ls_number_reflns 23081
_refine_ls_number_restraints 271
_refine_ls_restrained_S_all 1.666
_refine_ls_R_factor_all 0.1387
_refine_ls_R_factor_gt 0.1178
_refine_ls_shift/su_max 0.001
_refine_ls_shift/su_mean 0.000
_refine_ls_structure_factor_coef Fsqd
_refine_ls_weighting_details 'w=1/[\s^2^(Fo^2^)+(0.2000P)^2^] where P=(Fo^2^+2Fc^2^)/3'
_refine_ls_weighting_scheme calc
_refine_ls_wR_factor_gt 0.3792
_refine_ls_wR_factor_ref 0.4061
_reflns_Friedel_coverage 0.000
_reflns_number_gt 16910
_reflns_number_total 23081
_reflns_threshold_expression 'I > 2\s(I)'
_cod_data_source_file d5ce00285k2.cif
_cod_data_source_block 2
_cod_depositor_comments 'Adding full bibliography for 7250276--7250277.cif.'
_cod_original_sg_symbol_H-M P-1
_cod_original_formula_sum 'C212.20 H274.60 Cl2 Mn6 N14 Na6 O32'
_cod_database_code 7250277
_shelx_shelxl_version_number 2014/7
_shelx_space_group_comment
;
The symmetry employed for this shelxl refinement is uniquely defined
by the following loop, which should always be used as a source of
symmetry information in preference to the above space-group names.
They are only intended as comments.
;
_shelx_estimated_absorpt_t_max 0.640
_shelx_estimated_absorpt_t_min 0.513
_olex2_refinement_description
;
1. Fixed Uiso
 At 1.2 times of:
  All C(H) groups, All C(H,H) groups
 At 1.5 times of:
  All C(H,H,H) groups
2. Restrained distances
 C88-C86 = C89-C86 = C87-C86
 1.54 with sigma of 0.02
 N2-C102 = N2-C103
 1.45 with sigma of 0.02
 C88A-C86A = C87A-C86A = C89A-C86A = C86A-C67
 1.54 with sigma of 0.02
 C101-C103
 2.4 with sigma of 0.02
 C102-C101
 2.4 with sigma of 0.02
 C102-C103
 2.5 with sigma of 0.02
 C87A-C89A
 2.54 with sigma of 0.04
 C89A-C88A
 2.54 with sigma of 0.04
 C88A-C87A
 2.54 with sigma of 0.04
 C89-C87
 2.54 with sigma of 0.04
 C87-C88
 2.54 with sigma of 0.04
 C88-C89
 2.54 with sigma of 0.04
 C67-C86 \\sim C67-C86A
 with sigma of 0.02
 C86-C87 \\sim C86A-C87A
 with sigma of 0.02
 C86-C88 \\sim C86A-C88A
 with sigma of 0.02
 C86-C89 \\sim C86A-C89A
 with sigma of 0.02
 C67-C87 \\sim C67-C87A
 with sigma of 0.04
 C67-C88 \\sim C67-C88A
 with sigma of 0.04
 C67-C89 \\sim C67-C89A
 with sigma of 0.04
 C87-C88 \\sim C87A-C88A
 with sigma of 0.04
 C87-C89 \\sim C87A-C89A
 with sigma of 0.04
 C88-C89 \\sim C88A-C89A
 with sigma of 0.04
3. Rigid body (RIGU) restrains
 C38, C39, C41, C43, C40, C42, C44
 with sigma for 1-2 distances of 0.002 and sigma for 1-3 distances of 0.002
 C90, C91, C93, C95, C92, C94, C96
 with sigma for 1-2 distances of 0.002 and sigma for 1-3 distances of 0.002
 N3, C105, C106, C107, O17
 with sigma for 1-2 distances of 0.002 and sigma for 1-3 distances of 0.002
 O18, N4, C108, C109, C110
 with sigma for 1-2 distances of 0.002 and sigma for 1-3 distances of 0.002
 O15, O16, C104
 with sigma for 1-2 distances of 0.002 and sigma for 1-3 distances of 0.002
 O14, N2, C101, C102, C103
 with sigma for 1-2 distances of 0.001 and sigma for 1-3 distances of 0.001
 O19, N1, C98, C99, C100
 with sigma for 1-2 distances of 0.002 and sigma for 1-3 distances of 0.002
 O12, C117, O9, O10, C97, O11, O13
 with sigma for 1-2 distances of 0.002 and sigma for 1-3 distances of 0.002
 C86, C87, C88, C89, C86A, C89A, C87A, C88A
 with sigma for 1-2 distances of 0.002 and sigma for 1-3 distances of 0.002
4. Others
 Fixed Sof: C86(0.8) C87(0.8) H87A(0.8) H87B(0.8) H87C(0.8) C88(0.8) H88A(0.8)
 H88B(0.8) H88C(0.8) C89(0.8) H89A(0.8) H89B(0.8) H89C(0.8) C101(0.5) H101(0.5)
 C102(0.5) H10D(0.5) H10E(0.5) H10F(0.5) C103(0.5) H10G(0.5) H10H(0.5)
 H10I(0.5) O9(0.4) O13(0.4) O16(0.4) C29(0.333333) H29(0.333333) C39(0.5)
 H39A(0.5) H39B(0.5) H39C(0.5) C41(0.5) H41A(0.5) H41B(0.5) H41C(0.5) C43(0.5)
 H43A(0.5) H43B(0.5) H43C(0.5) C49(0.333333) H49(0.333333) C91(0.5) H91A(0.5)
 H91B(0.5) H91C(0.5) C93(0.5) H93A(0.5) H93B(0.5) H93C(0.5) C95(0.5) H95A(0.5)
 H95B(0.5) H95C(0.5) O10(0.6) O11(0.6) O15(0.6) C28(0.6667) H28(0.6667)
 C40(0.5) H40A(0.5) H40B(0.5) H40C(0.5) C42(0.5) H42A(0.5) H42B(0.5) H42C(0.5)
 C44(0.5) H44A(0.5) H44B(0.5) H44C(0.5) C50(0.6667) H50(0.6667) C92(0.5)
 H92A(0.5) H92B(0.5) H92C(0.5) C94(0.5) H94A(0.5) H94B(0.5) H94C(0.5) C96(0.5)
 H96A(0.5) H96B(0.5) H96C(0.5) C97(0.6) C104(0.6) H10S(0.6) H10T(0.6) H10U(0.6)
 C117(0.4) C86A(0.2) C89A(0.2) H89D(0.2) H89E(0.2) H89F(0.2) C87A(0.2)
 H87D(0.2) H87E(0.2) H87F(0.2) C88A(0.2) H88D(0.2) H88E(0.2) H88F(0.2)
5.a Ternary CH refined with riding coordinates:
 C29(H29), C49(H49), C28(H28), C50(H50)
5.b Secondary CH2 refined with riding coordinates:
 C7(H7A,H7B), C14(H14A,H14B), C21(H21A,H21B), C57(H57A,H57B), C64(H64A,H64B),
 C71(H71A,H71B)
5.c Me refined with riding coordinates:
 C87(H87A,H87B,H87C), C88(H88A,H88B,H88C), C89(H89A,H89B,H89C), C99(H99A,H99B,
 H99C), C100(H10A,H10B,H10C), C102(H10D,H10E,H10F), C103(H10G,H10H,H10I),
 C106(H10J,H10K,H10L), C107(H10M,H10N,H10O), C109(H10P,H10Q,H10R), C110(H11A,
 H11B,H11C), C39(H39A,H39B,H39C), C41(H41A,H41B,H41C), C43(H43A,H43B,H43C),
 C91(H91A,H91B,H91C), C93(H93A,H93B,H93C), C95(H95A,H95B,H95C), C40(H40A,H40B,
 H40C), C42(H42A,H42B,H42C), C44(H44A,H44B,H44C), C92(H92A,H92B,H92C), C94(H94A,
 H94B,H94C), C96(H96A,H96B,H96C), C104(H10S,H10T,H10U), C89A(H89D,H89E,H89F),
 C87A(H87D,H87E,H87F), C88A(H88D,H88E,H88F)
5.d Aromatic/amide H refined with riding coordinates:
 C2(H2), C4(H4), C9(H9), C11(H11), C16(H16), C18(H18), C23(H23), C25(H25),
 C52(H52), C54(H54), C59(H59), C61(H61), C66(H66), C68(H68), C73(H73), C75(H75),
  C98(H98), C101(H101), C105(H105), C108(H108)
5.e Idealised Me refined as rotating group:
 C31(H31A,H31B,H31C), C32(H32A,H32B,H32C), C33(H33A,H33B,H33C), C35(H35A,H35B,
 H35C), C36(H36A,H36B,H36C), C37(H37A,H37B,H37C), C46(H46A,H46B,H46C), C47(H47A,
 H47B,H47C), C48(H48A,H48B,H48C), C79(H79A,H79B,H79C), C80(H80A,H80B,H80C),
 C81(H81A,H81B,H81C), C83(H83A,H83B,H83C), C84(H84A,H84B,H84C), C85(H85A,H85B,
 H85C), C111(H11D,H11E,H11F), C113(H11G,H11H,H11I), C115(H11J,H11K,H11L)
;
_smtbx_masks_void_probe_radius 1.2
_smtbx_masks_void_truncation_radius 1.2
_olex2_submission_special_instructions 'No special instructions were received'

loop_
_space_group_symop_operation_xyz
'x, y, z'
'-x, -y, -z'

loop_
_atom_site_label
_atom_site_type_symbol
_atom_site_fract_x
_atom_site_fract_y
_atom_site_fract_z
_atom_site_U_iso_or_equiv
_atom_site_adp_type
_atom_site_occupancy
_atom_site_site_symmetry_order
_atom_site_calc_flag
_atom_site_refinement_flags_posn
_atom_site_refinement_flags_adp
_atom_site_refinement_flags_occupancy
_atom_site_disorder_assembly
_atom_site_disorder_group
Mn1 Mn 0.03998(7) 0.38382(6) 0.65921(5) 0.0729(3) Uani 1 1 d . . . . .
Mn2 Mn 0.21190(6) 0.68008(5) 0.60165(6) 0.0763(3) Uani 1 1 d . . . . .
Mn3 Mn 0.17751(5) 0.62919(5) 0.43419(4) 0.0589(3) Uani 1 1 d . . . . .
Cl1 Cl 0.16946(10) 0.49602(8) 0.41497(8) 0.0763(4) Uani 1 1 d . . . . .
Na1 Na 0.15891(11) 0.47327(10) 0.55822(10) 0.0566(5) Uani 1 1 d . . . . .
Na2 Na 0.02550(15) 0.74695(13) 0.51870(13) 0.0755(6) Uani 1 1 d . . . . .
Na3 Na -0.02311(11) 0.43421(10) 0.36305(8) 0.0526(4) Uani 1 1 d . . . . .
O1 O 0.1588(3) 0.4138(2) 0.6695(3) 0.0809(12) Uani 1 1 d . . . . .
O2 O 0.0110(3) 0.2813(3) 0.6048(2) 0.0737(10) Uani 1 1 d . . . . .
O3 O -0.0837(3) 0.3463(3) 0.65306(19) 0.0754(11) Uani 1 1 d . . . . .
O4 O 0.0674(3) 0.4791(3) 0.7193(3) 0.0795(12) Uani 1 1 d . . . . .
O5 O 0.1676(3) 0.6631(2) 0.6750(2) 0.0766(11) Uani 1 1 d . . . . .
O6 O 0.1764(3) 0.7698(3) 0.5837(2) 0.0820(12) Uani 1 1 d . . . . .
O7 O 0.2664(3) 0.7038(3) 0.5317(2) 0.0819(12) Uani 1 1 d . . . . .
O8 O 0.2578(3) 0.5971(2) 0.6227(3) 0.0821(13) Uani 1 1 d . . . . .
O14 O 0.0500(6) 0.8809(4) 0.5257(4) 0.136(2) Uani 1 1 d . U . . .
O17 O 0.2786(3) 0.6845(3) 0.3962(2) 0.0859(12) Uani 1 1 d . U . . .
O18 O -0.0030(4) 0.3575(4) 0.2793(4) 0.1095(16) Uani 1 1 d . U . . .
O19 O 0.2602(4) 0.4120(4) 0.5614(3) 0.1077(16) Uani 1 1 d . U . . .
N1 N 0.3779(7) 0.3868(6) 0.6215(5) 0.131(3) Uani 1 1 d . U . . .
N2 N 0.1163(6) 1.0108(5) 0.5221(4) 0.117(2) Uani 1 1 d D U . . .
N3 N 0.3514(6) 0.7178(5) 0.3254(5) 0.128(3) Uani 1 1 d . U . . .
N4 N -0.0466(7) 0.2950(6) 0.1709(5) 0.133(3) Uani 1 1 d . U . . .
C1 C 0.2732(5) 0.4512(3) 0.7875(4) 0.0794(18) Uani 1 1 d . . . . .
C2 C 0.3348(4) 0.4326(3) 0.8385(4) 0.0798(17) Uani 1 1 d . . . . .
H2 H 0.3679 0.4682 0.8818 0.096 Uiso 1 1 calc R U . . .
C3 C 0.3519(4) 0.3642(3) 0.8305(4) 0.0767(16) Uani 1 1 d . . . . .
C4 C 0.2983(4) 0.3119(3) 0.7663(3) 0.0699(14) Uani 1 1 d . . . . .
H4 H 0.3069 0.2637 0.7596 0.084 Uiso 1 1 calc R U . . .
C5 C 0.2336(4) 0.3269(3) 0.7123(4) 0.0697(14) Uani 1 1 d . . . . .
C6 C 0.2211(4) 0.3985(3) 0.7231(4) 0.0726(15) Uani 1 1 d . . . . .
C7 C 0.1785(4) 0.2660(4) 0.6479(4) 0.0777(16) Uani 1 1 d . . . . .
H7A H 0.2137 0.2378 0.6380 0.093 Uiso 1 1 calc R U . . .
H7B H 0.1579 0.2921 0.6070 0.093 Uiso 1 1 calc R U . . .
C8 C 0.1006(4) 0.2070(4) 0.6593(3) 0.0763(16) Uani 1 1 d . . . . .
C9 C 0.1080(4) 0.1434(4) 0.6943(4) 0.086(2) Uani 1 1 d . . . . .
H9 H 0.1626 0.1367 0.7090 0.104 Uiso 1 1 calc R U . . .
C10 C 0.0403(5) 0.0883(4) 0.7094(5) 0.097(2) Uani 1 1 d . . . . .
C11 C -0.0385(4) 0.1013(4) 0.6850(4) 0.096(2) Uani 1 1 d . . . . .
H11 H -0.0875 0.0645 0.6919 0.116 Uiso 1 1 calc R U . . .
C12 C -0.0489(4) 0.1649(4) 0.6514(3) 0.0812(18) Uani 1 1 d . . . . .
C13 C 0.0208(4) 0.2198(4) 0.6383(3) 0.0746(15) Uani 1 1 d . . . . .
C14 C -0.1351(4) 0.1774(5) 0.6317(3) 0.0865(19) Uani 1 1 d . . . . .
H14A H -0.1845 0.1254 0.6173 0.104 Uiso 1 1 calc R U . . .
H14B H -0.1431 0.2075 0.5917 0.104 Uiso 1 1 calc R U . . .
C15 C -0.1335(4) 0.2235(4) 0.6954(3) 0.0789(17) Uani 1 1 d . . . . .
C16 C -0.1552(4) 0.1832(4) 0.7469(3) 0.0836(19) Uani 1 1 d . . . . .
H16 H -0.1750 0.1268 0.7397 0.100 Uiso 1 1 calc R U . . .
C17 C -0.1491(4) 0.2219(4) 0.8086(3) 0.0811(18) Uani 1 1 d . . . . .
C18 C -0.1218(3) 0.3046(4) 0.8158(3) 0.0748(16) Uani 1 1 d . . . . .
H18 H -0.1176 0.3329 0.8571 0.090 Uiso 1 1 calc R U . . .
C19 C -0.1004(4) 0.3476(4) 0.7645(3) 0.0684(14) Uani 1 1 d . . . . .
C20 C -0.1041(4) 0.3074(4) 0.7046(3) 0.0745(16) Uani 1 1 d . . . . .
C21 C -0.0633(4) 0.4378(4) 0.7784(3) 0.0726(15) Uani 1 1 d . . . . .
H21A H -0.0739 0.4586 0.7331 0.087 Uiso 1 1 calc R U . . .
H21B H -0.0929 0.4570 0.8042 0.087 Uiso 1 1 calc R U . . .
C22 C 0.0329(4) 0.4674(3) 0.8211(3) 0.0687(14) Uani 1 1 d . . . . .
C23 C 0.0624(4) 0.4749(4) 0.8949(3) 0.0675(13) Uani 1 1 d . . . . .
H23 H 0.0206 0.4640 0.9163 0.081 Uiso 1 1 calc R U . . .
C24 C 0.1511(4) 0.4979(3) 0.9379(4) 0.0727(15) Uani 1 1 d . . . . .
C25 C 0.2108(4) 0.5142(3) 0.9057(4) 0.0747(16) Uani 1 1 d . . . . .
H25 H 0.2711 0.5292 0.9343 0.090 Uiso 1 1 calc R U . . .
C26 C 0.1869(4) 0.5096(3) 0.8346(4) 0.0749(17) Uani 1 1 d . . . . .
C27 C 0.0960(5) 0.4852(3) 0.7903(3) 0.0712(15) Uani 1 1 d . . . . .
C30 C 0.4215(5) 0.3422(4) 0.8880(4) 0.090(2) Uani 1 1 d . . . . .
C31 C 0.4718(6) 0.4034(5) 0.9542(5) 0.112(3) Uani 1 1 d . . . . .
H31A H 0.5236 0.3930 0.9834 0.169 Uiso 1 1 calc R U . . .
H31B H 0.4342 0.4003 0.9807 0.169 Uiso 1 1 calc R U . . .
H31C H 0.4901 0.4567 0.9413 0.169 Uiso 1 1 calc R U . . .
C32 C 0.4870(5) 0.3327(5) 0.8567(5) 0.099(2) Uani 1 1 d . . . . .
H32A H 0.5085 0.3800 0.8362 0.148 Uiso 1 1 calc R U . . .
H32B H 0.4574 0.2857 0.8201 0.148 Uiso 1 1 calc R U . . .
H32C H 0.5365 0.3264 0.8942 0.148 Uiso 1 1 calc R U . . .
C33 C 0.3743(6) 0.2633(5) 0.9091(5) 0.106(3) Uani 1 1 d . . . . .
H33A H 0.4168 0.2501 0.9479 0.159 Uiso 1 1 calc R U . . .
H33B H 0.3469 0.2207 0.8686 0.159 Uiso 1 1 calc R U . . .
H33C H 0.3291 0.2691 0.9242 0.159 Uiso 1 1 calc R U . . .
C34 C 0.0497(6) 0.0211(5) 0.7518(7) 0.124(4) Uani 1 1 d . . . . .
C35 C 0.1437(7) 0.0253(6) 0.7813(7) 0.129(4) Uani 1 1 d . . . . .
H35A H 0.1466 -0.0204 0.8054 0.194 Uiso 1 1 calc R U . . .
H35B H 0.1809 0.0746 0.8148 0.194 Uiso 1 1 calc R U . . .
H35C H 0.1643 0.0246 0.7427 0.194 Uiso 1 1 calc R U . . .
C36 C -0.0102(9) -0.0577(5) 0.7079(8) 0.169(6) Uani 1 1 d . . . . .
H36A H 0.0015 -0.0626 0.6650 0.254 Uiso 1 1 calc R U . . .
H36B H -0.0711 -0.0624 0.6951 0.254 Uiso 1 1 calc R U . . .
H36C H -0.0003 -0.1001 0.7347 0.254 Uiso 1 1 calc R U . . .
C37 C 0.0218(8) 0.0253(7) 0.8150(7) 0.152(5) Uani 1 1 d . . . . .
H37A H 0.0143 -0.0248 0.8340 0.228 Uiso 1 1 calc R U . . .
H37B H -0.0336 0.0339 0.7993 0.228 Uiso 1 1 calc R U . . .
H37C H 0.0671 0.0693 0.8516 0.228 Uiso 1 1 calc R U . . .
C38 C -0.1687(5) 0.1746(5) 0.8663(4) 0.0981(19) Uani 1 1 d . U . . .
C45 C 0.1791(4) 0.5020(4) 1.0185(4) 0.0836(18) Uani 1 1 d . . . . .
C46 C 0.1350(7) 0.4203(6) 1.0342(4) 0.133(4) Uani 1 1 d . . . . .
H46A H 0.1583 0.4202 1.0851 0.199 Uiso 1 1 calc R U . . .
H46B H 0.1464 0.3805 1.0101 0.199 Uiso 1 1 calc R U . . .
H46C H 0.0717 0.4076 1.0175 0.199 Uiso 1 1 calc R U . . .
C47 C 0.1520(6) 0.5624(7) 1.0464(5) 0.112(3) Uani 1 1 d . . . . .
H47A H 0.0880 0.5439 1.0282 0.168 Uiso 1 1 calc R U . . .
H47B H 0.1754 0.6133 1.0310 0.168 Uiso 1 1 calc R U . . .
H47C H 0.1752 0.5694 1.0980 0.168 Uiso 1 1 calc R U . . .
C48 C 0.2768(5) 0.5286(7) 1.0585(5) 0.117(3) Uani 1 1 d . . . . .
H48A H 0.2908 0.5447 1.1085 0.176 Uiso 1 1 calc R U . . .
H48B H 0.3070 0.5738 1.0397 0.176 Uiso 1 1 calc R U . . .
H48C H 0.2959 0.4847 1.0533 0.176 Uiso 1 1 calc R U . . .
C51 C 0.2683(4) 0.6657(3) 0.7904(4) 0.0711(15) Uani 1 1 d . . . . .
C52 C 0.3161(5) 0.7046(4) 0.8566(4) 0.082(2) Uani 1 1 d . . . . .
H52 H 0.3510 0.6802 0.8878 0.098 Uiso 1 1 calc R U . . .
C53 C 0.3197(4) 0.7797(3) 0.8850(3) 0.0706(14) Uani 1 1 d . . . . .
C54 C 0.2637(4) 0.8099(3) 0.8354(3) 0.0663(13) Uani 1 1 d . . . . .
H54 H 0.2598 0.8581 0.8500 0.080 Uiso 1 1 calc R U . . .
C55 C 0.2140(4) 0.7724(3) 0.7660(3) 0.0657(13) Uani 1 1 d . . . . .
C56 C 0.2172(4) 0.6997(3) 0.7428(4) 0.0742(16) Uani 1 1 d . . . . .
C57 C 0.1630(4) 0.8121(3) 0.7147(3) 0.0749(15) Uani 1 1 d . . . . .
H57A H 0.1399 0.8421 0.7386 0.090 Uiso 1 1 calc R U . . .
H57B H 0.1130 0.7719 0.6763 0.090 Uiso 1 1 calc R U . . .
C58 C 0.2242(4) 0.8678(4) 0.6853(3) 0.0713(15) Uani 1 1 d . . . . .
C59 C 0.2799(4) 0.9424(3) 0.7222(3) 0.0738(16) Uani 1 1 d . . . . .
H59 H 0.2756 0.9591 0.7645 0.089 Uiso 1 1 calc R U . . .
C60 C 0.3415(5) 0.9938(4) 0.7007(3) 0.0820(18) Uani 1 1 d . . . . .
C61 C 0.3439(5) 0.9689(4) 0.6380(3) 0.091(2) Uani 1 1 d . . . . .
H61 H 0.3842 1.0044 0.6212 0.109 Uiso 1 1 calc R U . . .
C62 C 0.2898(5) 0.8934(4) 0.5973(3) 0.0852(19) Uani 1 1 d . . . . .
C63 C 0.2287(4) 0.8409(4) 0.6213(3) 0.0778(16) Uani 1 1 d . . . . .
C64 C 0.2998(5) 0.8685(5) 0.5305(3) 0.100(3) Uani 1 1 d . . . . .
H64A H 0.2437 0.8278 0.4983 0.120 Uiso 1 1 calc R U . . .
H64B H 0.3139 0.9151 0.5063 0.120 Uiso 1 1 calc R U . . .
C65 C 0.3706(5) 0.8356(5) 0.5468(3) 0.089(2) Uani 1 1 d . . . . .
C66 C 0.4586(5) 0.8832(5) 0.5633(3) 0.109(3) Uani 1 1 d . . . . .
H66 H 0.4726 0.9385 0.5617 0.131 Uiso 1 1 calc R U . . .
C67 C 0.5254(5) 0.8563(6) 0.5813(4) 0.113(3) Uani 1 1 d D . . . .
C68 C 0.5044(4) 0.7746(5) 0.5840(3) 0.096(2) Uani 1 1 d . . . . .
H68 H 0.5498 0.7539 0.5969 0.115 Uiso 1 1 calc R U . . .
C69 C 0.4184(4) 0.7234(5) 0.5682(3) 0.087(2) Uani 1 1 d . . . . .
C70 C 0.3516(4) 0.7528(5) 0.5490(3) 0.086(2) Uani 1 1 d . . . . .
C71 C 0.4008(4) 0.6364(5) 0.5769(4) 0.088(2) Uani 1 1 d . . . . .
H71A H 0.3405 0.6028 0.5450 0.105 Uiso 1 1 calc R U . . .
H71B H 0.4423 0.6186 0.5647 0.105 Uiso 1 1 calc R U . . .
C72 C 0.4120(4) 0.6286(4) 0.6522(3) 0.0717(15) Uani 1 1 d . . . . .
C73 C 0.4949(4) 0.6446(4) 0.7036(3) 0.0722(14) Uani 1 1 d . . . . .
H73 H 0.5433 0.6572 0.6895 0.087 Uiso 1 1 calc R U . . .
C74 C 0.5101(5) 0.6431(4) 0.7745(4) 0.0791(16) Uani 1 1 d . . . . .
C75 C 0.4325(6) 0.6215(4) 0.7905(4) 0.086(2) Uani 1 1 d . . . . .
H75 H 0.4390 0.6172 0.8381 0.103 Uiso 1 1 calc R U . . .
C76 C 0.3501(4) 0.6066(3) 0.7421(4) 0.0751(16) Uani 1 1 d . . . . .
C77 C 0.3393(4) 0.6121(3) 0.6727(4) 0.0729(16) Uani 1 1 d . . . . .
C78 C 0.3752(5) 0.8206(4) 0.9583(4) 0.0831(18) Uani 1 1 d . . . . .
C79 C 0.3552(6) 0.7655(6) 1.0119(4) 0.107(3) Uani 1 1 d . . . . .
H79A H 0.2938 0.7512 1.0058 0.161 Uiso 1 1 calc R U . . .
H79B H 0.3932 0.7932 1.0599 0.161 Uiso 1 1 calc R U . . .
H79C H 0.3661 0.7171 1.0038 0.161 Uiso 1 1 calc R U . . .
C80 C 0.3627(6) 0.8971(4) 0.9772(3) 0.092(2) Uani 1 1 d . . . . .
H80A H 0.3850 0.9376 0.9505 0.138 Uiso 1 1 calc R U . . .
H80B H 0.3948 0.9166 1.0278 0.138 Uiso 1 1 calc R U . . .
H80C H 0.3002 0.8857 0.9652 0.138 Uiso 1 1 calc R U . . .
C81 C 0.4716(5) 0.8415(6) 0.9673(4) 0.102(2) Uani 1 1 d . . . . .
H81A H 0.4811 0.7927 0.9582 0.153 Uiso 1 1 calc R U . . .
H81B H 0.5102 0.8683 1.0155 0.153 Uiso 1 1 calc R U . . .
H81C H 0.4848 0.8769 0.9339 0.153 Uiso 1 1 calc R U . . .
C82 C 0.4040(5) 1.0761(4) 0.7424(4) 0.087(2) Uani 1 1 d . . . . .
C83 C 0.3950(6) 1.0901(4) 0.8111(4) 0.105(3) Uani 1 1 d . . . . .
H83A H 0.3341 1.0828 0.8023 0.158 Uiso 1 1 calc R U . . .
H83B H 0.4333 1.1445 0.8348 0.158 Uiso 1 1 calc R U . . .
H83C H 0.4116 1.0523 0.8411 0.158 Uiso 1 1 calc R U . . .
C84 C 0.3849(7) 1.1417(4) 0.6984(5) 0.109(3) Uani 1 1 d . . . . .
H84A H 0.3783 1.1273 0.6498 0.164 Uiso 1 1 calc R U . . .
H84B H 0.4336 1.1927 0.7193 0.164 Uiso 1 1 calc R U . . .
H84C H 0.3308 1.1462 0.6983 0.164 Uiso 1 1 calc R U . . .
C85 C 0.4970(5) 1.0823(4) 0.7599(5) 0.106(3) Uani 1 1 d . . . . .
H85A H 0.5079 1.0412 0.7881 0.159 Uiso 1 1 calc R U . . .
H85B H 0.5373 1.1349 0.7869 0.159 Uiso 1 1 calc R U . . .
H85C H 0.5063 1.0749 0.7162 0.159 Uiso 1 1 calc R U . . .
C86 C 0.6196(6) 0.9191(8) 0.6037(6) 0.127(3) Uani 0.8 1 d D U P A 1
C87 C 0.6264(8) 1.0075(7) 0.6160(7) 0.133(3) Uani 0.8 1 d D U P A 1
H87A H 0.5907 1.0201 0.5723 0.200 Uiso 0.8 1 calc R U P A 1
H87B H 0.6053 1.0142 0.6532 0.200 Uiso 0.8 1 calc R U P A 1
H87C H 0.6876 1.0435 0.6302 0.200 Uiso 0.8 1 calc R U P A 1
C88 C 0.6460(9) 0.9103(10) 0.5409(7) 0.144(4) Uani 0.8 1 d D U P A 1
H88A H 0.6044 0.9194 0.4985 0.216 Uiso 0.8 1 calc R U P A 1
H88B H 0.7049 0.9493 0.5508 0.216 Uiso 0.8 1 calc R U P A 1
H88C H 0.6456 0.8565 0.5334 0.216 Uiso 0.8 1 calc R U P A 1
C89 C 0.6770(7) 0.9070(9) 0.6744(7) 0.140(4) Uani 0.8 1 d D U P A 1
H89A H 0.6538 0.9140 0.7101 0.210 Uiso 0.8 1 calc R U P A 1
H89B H 0.6775 0.8531 0.6707 0.210 Uiso 0.8 1 calc R U P A 1
H89C H 0.7368 0.9459 0.6881 0.210 Uiso 0.8 1 calc R U P A 1
C90 C 0.6001(6) 0.6618(6) 0.8290(4) 0.1016(19) Uani 1 1 d . U . . .
C98 C 0.3286(7) 0.4259(6) 0.6131(5) 0.105(2) Uani 1 1 d . U . . .
H98 H 0.3454 0.4689 0.6489 0.127 Uiso 1 1 calc R U . . .
C99 C 0.4514(11) 0.4076(10) 0.6823(8) 0.181(6) Uani 1 1 d . U . . .
H99A H 0.4832 0.3725 0.6817 0.271 Uiso 1 1 calc R U . . .
H99B H 0.4894 0.4628 0.6856 0.271 Uiso 1 1 calc R U . . .
H99C H 0.4342 0.4024 0.7231 0.271 Uiso 1 1 calc R U . . .
C100 C 0.3625(12) 0.3166(11) 0.5729(9) 0.198(7) Uani 1 1 d . U . . .
H10A H 0.4108 0.2977 0.5920 0.296 Uiso 1 1 calc R U . . .
H10B H 0.3073 0.2741 0.5680 0.296 Uiso 1 1 calc R U . . .
H10C H 0.3590 0.3316 0.5266 0.296 Uiso 1 1 calc R U . . .
C101 C 0.0766(16) 0.9382(10) 0.4963(11) 0.131(6) Uani 0.5 1 d D U P . .
H101 H 0.0654 0.9254 0.4479 0.157 Uiso 0.5 1 calc R U P . .
C102 C 0.154(3) 1.0745(12) 0.4909(14) 0.228(19) Uani 0.5 1 d D U P . .
H10D H 0.1801 1.1240 0.5243 0.342 Uiso 0.5 1 calc R U P . .
H10E H 0.1989 1.0651 0.4782 0.342 Uiso 0.5 1 calc R U P . .
H10F H 0.1082 1.0787 0.4483 0.342 Uiso 0.5 1 calc R U P . .
C103 C 0.122(2) 1.0296(12) 0.5952(9) 0.171(11) Uani 0.5 1 d D U P . .
H10G H 0.1531 1.0867 0.6120 0.257 Uiso 0.5 1 calc R U P . .
H10H H 0.0622 1.0141 0.5950 0.257 Uiso 0.5 1 calc R U P . .
H10I H 0.1526 1.0001 0.6265 0.257 Uiso 0.5 1 calc R U P . .
C105 C 0.2919(5) 0.6691(5) 0.3452(4) 0.095(2) Uani 1 1 d . U . . .
H105 H 0.2570 0.6182 0.3172 0.114 Uiso 1 1 calc R U . . .
C106 C 0.3574(9) 0.6991(8) 0.2579(7) 0.148(4) Uani 1 1 d . U . . .
H10J H 0.4057 0.7425 0.2526 0.223 Uiso 1 1 calc R U . . .
H10K H 0.3683 0.6496 0.2567 0.223 Uiso 1 1 calc R U . . .
H10L H 0.3024 0.6929 0.2192 0.223 Uiso 1 1 calc R U . . .
C107 C 0.3953(11) 0.7992(8) 0.3597(9) 0.185(7) Uani 1 1 d . U . . .
H10M H 0.4376 0.8279 0.3393 0.277 Uiso 1 1 calc R U . . .
H10N H 0.3522 0.8242 0.3529 0.277 Uiso 1 1 calc R U . . .
H10O H 0.4261 0.8010 0.4102 0.277 Uiso 1 1 calc R U . . .
C108 C -0.0434(6) 0.3472(5) 0.2153(5) 0.0978(19) Uani 1 1 d . U . . .
H108 H -0.0748 0.3808 0.1975 0.117 Uiso 1 1 calc R U . . .
C109 C -0.0932(8) 0.3006(8) 0.1061(7) 0.145(3) Uani 1 1 d . U . . .
H10P H -0.0949 0.2601 0.0726 0.217 Uiso 1 1 calc R U . . .
H10Q H -0.1529 0.2925 0.1020 0.217 Uiso 1 1 calc R U . . .
H10R H -0.0661 0.3535 0.0955 0.217 Uiso 1 1 calc R U . . .
C110 C -0.0039(14) 0.2375(11) 0.1898(9) 0.213(8) Uani 1 1 d . U . . .
H11A H -0.0155 0.2035 0.1469 0.320 Uiso 1 1 calc R U . . .
H11B H 0.0594 0.2659 0.2140 0.320 Uiso 1 1 calc R U . . .
H11C H -0.0269 0.2045 0.2209 0.320 Uiso 1 1 calc R U . . .
O9 O 0.1045(6) 0.5751(5) 0.5570(5) 0.0640(19) Uani 0.4 1 d . U P B 1
O13 O 0.0510(7) 0.5975(6) 0.4460(5) 0.074(2) Uani 0.4 1 d . U P B 1
O16 O -0.0633(15) 0.7227(14) 0.5886(13) 0.151(8) Uani 0.4 1 d . . P C 1
C29 C 0.2258(9) 0.5212(8) 0.7663(8) 0.051(3) Uani 0.3333 1 d . . P D 1
H29 H 0.1846 0.5172 0.7169 0.061 Uiso 0.3333 1 calc R U P D 1
C39 C -0.1424(14) 0.2280(11) 0.9355(9) 0.112(4) Uani 0.5 1 d . U P E 1
H39A H -0.0801 0.2614 0.9523 0.168 Uiso 0.5 1 calc R U P E 1
H39B H -0.1771 0.2618 0.9276 0.168 Uiso 0.5 1 calc R U P E 1
H39C H -0.1534 0.1949 0.9709 0.168 Uiso 0.5 1 calc R U P E 1
C41 C -0.1061(14) 0.1323(14) 0.8925(11) 0.123(4) Uani 0.5 1 d . U P E 1
H41A H -0.0458 0.1705 0.9069 0.185 Uiso 0.5 1 calc R U P E 1
H41B H -0.1139 0.1076 0.9330 0.185 Uiso 0.5 1 calc R U P E 1
H41C H -0.1176 0.0911 0.8548 0.185 Uiso 0.5 1 calc R U P E 1
C43 C -0.2598(12) 0.1267(14) 0.8433(11) 0.119(5) Uani 0.5 1 d . U P E 1
H43A H -0.2944 0.1601 0.8274 0.179 Uiso 0.5 1 calc R U P E 1
H43B H -0.2756 0.0853 0.8042 0.179 Uiso 0.5 1 calc R U P E 1
H43C H -0.2719 0.1017 0.8824 0.179 Uiso 0.5 1 calc R U P E 1
C49 C 0.3074(10) 0.5976(8) 0.8011(8) 0.055(3) Uani 0.3333 1 d . . P D 1
H49 H 0.3467 0.5979 0.8502 0.066 Uiso 0.3333 1 calc R U P D 1
C91 C 0.6611(12) 0.7547(13) 0.8266(9) 0.121(4) Uani 0.5 1 d . U P F 1
H91A H 0.6343 0.7912 0.8357 0.182 Uiso 0.5 1 calc R U P F 1
H91B H 0.7201 0.7694 0.8627 0.182 Uiso 0.5 1 calc R U P F 1
H91C H 0.6645 0.7580 0.7800 0.182 Uiso 0.5 1 calc R U P F 1
C93 C 0.6528(11) 0.6204(13) 0.8143(8) 0.103(3) Uani 0.5 1 d . U P F 1
H93A H 0.7100 0.6372 0.8534 0.154 Uiso 0.5 1 calc R U P F 1
H93B H 0.6225 0.5629 0.8093 0.154 Uiso 0.5 1 calc R U P F 1
H93C H 0.6611 0.6337 0.7706 0.154 Uiso 0.5 1 calc R U P F 1
C95 C 0.6076(17) 0.6593(17) 0.9067(10) 0.133(6) Uani 0.5 1 d . U P F 1
H95A H 0.5725 0.6868 0.9166 0.199 Uiso 0.5 1 calc R U P F 1
H95B H 0.5859 0.6039 0.9140 0.199 Uiso 0.5 1 calc R U P F 1
H95C H 0.6690 0.6857 0.9385 0.199 Uiso 0.5 1 calc R U P F 1
O10 O 0.1094(3) 0.6088(3) 0.5051(2) 0.0512(11) Uani 0.6 1 d . U P B 2
O11 O -0.0227(3) 0.5487(2) 0.4218(2) 0.0430(10) Uani 0.6 1 d . U P B 2
O12 O -0.0115(2) 0.6063(2) 0.52172(18) 0.0610(8) Uani 1 1 d . U . . .
O15 O -0.1105(7) 0.7288(6) 0.5297(6) 0.103(3) Uani 0.6 1 d . U P C 2
C28 C 0.2650(4) 0.5284(3) 0.8112(4) 0.0444(13) Uani 0.6667 1 d . . P D 2
H28 H 0.3188 0.5563 0.8543 0.053 Uiso 0.6667 1 calc R U P D 2
C40 C -0.0837(12) 0.2004(12) 0.9298(8) 0.106(4) Uani 0.5 1 d . U P E 2
H40A H -0.0388 0.1912 0.9165 0.158 Uiso 0.5 1 calc R U P E 2
H40B H -0.0648 0.2571 0.9469 0.158 Uiso 0.5 1 calc R U P E 2
H40C H -0.0923 0.1696 0.9671 0.158 Uiso 0.5 1 calc R U P E 2
C42 C -0.1881(14) 0.0870(11) 0.8503(10) 0.117(4) Uani 0.5 1 d . U P E 2
H42A H -0.1387 0.0797 0.8429 0.175 Uiso 0.5 1 calc R U P E 2
H42B H -0.1970 0.0610 0.8899 0.175 Uiso 0.5 1 calc R U P E 2
H42C H -0.2411 0.0633 0.8076 0.175 Uiso 0.5 1 calc R U P E 2
C44 C -0.2410(14) 0.1841(14) 0.8769(13) 0.125(4) Uani 0.5 1 d . U P E 2
H44A H -0.2291 0.2409 0.8874 0.187 Uiso 0.5 1 calc R U P E 2
H44B H -0.2939 0.1601 0.8342 0.187 Uiso 0.5 1 calc R U P E 2
H44C H -0.2497 0.1579 0.9165 0.187 Uiso 0.5 1 calc R U P E 2
C50 C 0.2651(4) 0.5860(4) 0.7571(4) 0.0448(13) Uani 0.6667 1 d . . P D 2
H50 H 0.2121 0.5625 0.7126 0.054 Uiso 0.6667 1 calc R U P D 2
C92 C 0.6649(11) 0.6744(15) 0.7972(9) 0.109(4) Uani 0.5 1 d . U P F 2
H92A H 0.7228 0.6864 0.8343 0.164 Uiso 0.5 1 calc R U P F 2
H92B H 0.6496 0.6263 0.7651 0.164 Uiso 0.5 1 calc R U P F 2
H92C H 0.6658 0.7191 0.7709 0.164 Uiso 0.5 1 calc R U P F 2
C94 C 0.5934(12) 0.5824(13) 0.8614(10) 0.114(4) Uani 0.5 1 d . U P F 2
H94A H 0.5503 0.5712 0.8836 0.171 Uiso 0.5 1 calc R U P F 2
H94B H 0.5750 0.5384 0.8238 0.171 Uiso 0.5 1 calc R U P F 2
H94C H 0.6507 0.5885 0.8968 0.171 Uiso 0.5 1 calc R U P F 2
C96 C 0.6110(12) 0.7227(13) 0.8888(9) 0.109(4) Uani 0.5 1 d . U P F 2
H96A H 0.5606 0.7030 0.9027 0.163 Uiso 0.5 1 calc R U P F 2
H96B H 0.6647 0.7301 0.9294 0.163 Uiso 0.5 1 calc R U P F 2
H96C H 0.6148 0.7737 0.8720 0.163 Uiso 0.5 1 calc R U P F 2
C97 C 0.0245(7) 0.5874(7) 0.4856(5) 0.0471(18) Uani 0.6 1 d . U P B 2
C104 C -0.1170(10) 0.7419(8) 0.5928(8) 0.096(3) Uani 0.6 1 d . U P C 2
H10S H -0.1783 0.7309 0.5854 0.144 Uiso 0.6 1 calc R U P C 2
H10T H -0.0957 0.7067 0.6238 0.144 Uiso 0.6 1 calc R U P C 2
H10U H -0.0815 0.7974 0.6146 0.144 Uiso 0.6 1 calc R U P C 2
N5 N 0.1627(6) 0.2244(6) 0.9473(6) 0.146(4) Uani 1 1 d . . . . .
C111 C 0.1051(4) 0.2867(4) 0.8363(4) 0.0840(18) Uani 1 1 d . . . . .
H11D H 0.1389 0.2879 0.8069 0.126 Uiso 1 1 calc R U . . .
H11E H 0.1116 0.3411 0.8511 0.126 Uiso 1 1 calc R U . . .
H11F H 0.0431 0.2550 0.8092 0.126 Uiso 1 1 calc R U . . .
C112 C 0.1367(5) 0.2518(5) 0.8974(4) 0.094(2) Uani 1 1 d . . . . .
N6 N 0.1539(7) -0.0582(7) 0.9529(6) 0.175(5) Uani 1 1 d . . . . .
C113 C 0.2757(7) 0.0783(6) 0.9905(6) 0.137(4) Uani 1 1 d . . . . .
H11G H 0.2867 0.0959 0.9486 0.206 Uiso 1 1 calc R U . . .
H11H H 0.3289 0.0746 1.0251 0.206 Uiso 1 1 calc R U . . .
H11I H 0.2592 0.1168 1.0112 0.206 Uiso 1 1 calc R U . . .
C114 C 0.2082(6) 0.0044(7) 0.9715(5) 0.113(3) Uani 1 1 d . . . . .
N7 N 0.4132(6) 0.0739(6) 1.1598(5) 0.166(5) Uani 1 1 d . . . . .
C115 C 0.5571(4) 0.1704(4) 1.2547(3) 0.0789(17) Uani 1 1 d . . . . .
H11J H 0.5863 0.2132 1.2332 0.118 Uiso 1 1 calc R U . . .
H11K H 0.5953 0.1412 1.2754 0.118 Uiso 1 1 calc R U . . .
H11L H 0.5444 0.1931 1.2916 0.118 Uiso 1 1 calc R U . . .
C116 C 0.4770(5) 0.1173(4) 1.2021(4) 0.099(3) Uani 1 1 d . . . . .
C117 C 0.0472(13) 0.5946(12) 0.5046(10) 0.061(4) Uani 0.4 1 d . U P B 1
C86A C 0.6241(9) 0.8951(16) 0.5930(13) 0.110(10) Uani 0.2 1 d D U P A 2
C89A C 0.6857(14) 0.8489(17) 0.6113(17) 0.107(9) Uani 0.2 1 d D U P A 2
H89D H 0.6857 0.8264 0.6543 0.160 Uiso 0.2 1 calc R U P A 2
H89E H 0.6657 0.8058 0.5724 0.160 Uiso 0.2 1 calc R U P A 2
H89F H 0.7452 0.8849 0.6187 0.160 Uiso 0.2 1 calc R U P A 2
C87A C 0.666(3) 0.965(2) 0.6564(16) 0.138(12) Uani 0.2 1 d D U P A 2
H87D H 0.6296 0.9971 0.6484 0.206 Uiso 0.2 1 calc R U P A 2
H87E H 0.6687 0.9424 0.7000 0.206 Uiso 0.2 1 calc R U P A 2
H87F H 0.7249 0.9976 0.6603 0.206 Uiso 0.2 1 calc R U P A 2
C88A C 0.623(2) 0.931(2) 0.5249(15) 0.112(11) Uani 0.2 1 d D U P A 2
H88D H 0.5833 0.9606 0.5141 0.167 Uiso 0.2 1 calc R U P A 2
H88E H 0.6822 0.9677 0.5320 0.167 Uiso 0.2 1 calc R U P A 2
H88F H 0.6026 0.8887 0.4857 0.167 Uiso 0.2 1 calc R U P A 2

loop_
_atom_site_aniso_label
_atom_site_aniso_U_11
_atom_site_aniso_U_22
_atom_site_aniso_U_33
_atom_site_aniso_U_23
_atom_site_aniso_U_13
_atom_site_aniso_U_12
Mn1 0.0863(6) 0.0772(6) 0.0711(6) 0.0433(5) 0.0372(5) 0.0398(5)
Mn2 0.0495(5) 0.0547(5) 0.0847(6) -0.0226(4) 0.0167(4) -0.0173(4)
Mn3 0.0515(4) 0.0476(4) 0.0511(4) 0.0091(3) 0.0060(3) 0.0007(3)
Cl1 0.0751(8) 0.0584(7) 0.0772(8) 0.0102(6) 0.0216(7) 0.0106(6)
Na1 0.0435(8) 0.0421(8) 0.0536(9) 0.0068(7) 0.0029(7) -0.0044(7)
Na2 0.0667(12) 0.0543(11) 0.0763(13) 0.0086(10) 0.0152(10) 0.0003(10)
Na3 0.0475(9) 0.0399(8) 0.0414(8) 0.0083(6) 0.0039(7) -0.0049(7)
O1 0.101(3) 0.060(2) 0.106(3) 0.043(2) 0.062(3) 0.033(2)
O2 0.076(2) 0.081(3) 0.0565(19) 0.0248(18) 0.0122(18) 0.032(2)
O3 0.073(2) 0.105(3) 0.0533(19) 0.039(2) 0.0205(17) 0.040(2)
O4 0.103(3) 0.072(2) 0.097(3) 0.052(2) 0.063(3) 0.044(2)
O5 0.063(2) 0.0428(17) 0.101(3) -0.0165(19) 0.037(2) -0.0127(16)
O6 0.057(2) 0.073(2) 0.067(2) -0.0209(19) -0.0039(17) -0.0044(18)
O7 0.0519(19) 0.089(3) 0.059(2) -0.021(2) 0.0024(16) -0.0072(19)
O8 0.056(2) 0.0498(19) 0.114(3) -0.020(2) 0.036(2) -0.0141(16)
O14 0.175(6) 0.094(3) 0.134(5) 0.018(3) 0.047(5) 0.057(4)
O17 0.071(2) 0.085(3) 0.074(2) 0.013(2) 0.020(2) 0.004(2)
O18 0.093(3) 0.092(3) 0.129(4) 0.005(3) 0.045(3) 0.014(3)
O19 0.123(4) 0.113(4) 0.099(3) 0.034(3) 0.048(3) 0.050(3)
N1 0.137(5) 0.128(5) 0.122(5) 0.019(4) 0.034(4) 0.060(5)
N2 0.142(6) 0.095(3) 0.100(4) 0.012(3) 0.020(4) 0.054(4)
N3 0.124(5) 0.117(4) 0.130(5) 0.020(4) 0.071(4) 0.006(4)
N4 0.151(7) 0.112(5) 0.130(4) 0.009(4) 0.046(4) 0.048(5)
C1 0.088(4) 0.033(2) 0.121(5) 0.015(3) 0.064(4) 0.002(2)
C2 0.073(4) 0.041(2) 0.112(5) 0.003(3) 0.039(4) 0.001(2)
C3 0.070(3) 0.042(2) 0.089(4) 0.001(3) 0.019(3) -0.001(2)
C4 0.063(3) 0.041(2) 0.087(4) 0.006(2) 0.017(3) 0.009(2)
C5 0.071(3) 0.043(2) 0.091(4) 0.017(2) 0.033(3) 0.014(2)
C6 0.080(4) 0.051(3) 0.102(4) 0.039(3) 0.050(3) 0.025(3)
C7 0.071(3) 0.059(3) 0.091(4) 0.014(3) 0.019(3) 0.021(3)
C8 0.070(3) 0.056(3) 0.080(4) 0.017(3) 0.010(3) 0.015(3)
C9 0.062(3) 0.052(3) 0.111(5) 0.020(3) 0.002(3) 0.011(2)
C10 0.077(4) 0.055(3) 0.127(6) 0.028(4) 0.009(4) 0.017(3)
C11 0.066(3) 0.071(4) 0.094(5) 0.019(3) -0.011(3) -0.001(3)
C12 0.063(3) 0.079(4) 0.069(3) 0.021(3) -0.002(3) 0.017(3)
C13 0.057(3) 0.073(3) 0.064(3) 0.015(3) 0.000(2) 0.014(3)
C14 0.064(3) 0.102(5) 0.060(3) 0.021(3) -0.004(3) 0.019(3)
C15 0.058(3) 0.097(4) 0.052(3) 0.022(3) -0.003(2) 0.018(3)
C16 0.050(3) 0.088(4) 0.072(4) 0.027(3) 0.001(2) -0.002(3)
C17 0.052(3) 0.089(4) 0.068(3) 0.022(3) 0.010(2) -0.001(3)
C18 0.048(3) 0.095(4) 0.061(3) 0.028(3) 0.012(2) 0.011(3)
C19 0.059(3) 0.081(4) 0.056(3) 0.027(3) 0.013(2) 0.024(3)
C20 0.054(3) 0.086(4) 0.064(3) 0.034(3) 0.006(2) 0.019(3)
C21 0.071(3) 0.091(4) 0.060(3) 0.034(3) 0.027(3) 0.031(3)
C22 0.065(3) 0.063(3) 0.082(4) 0.034(3) 0.035(3) 0.020(2)
C23 0.053(3) 0.072(3) 0.072(3) 0.026(3) 0.027(2) 0.012(2)
C24 0.053(3) 0.056(3) 0.094(4) 0.017(3) 0.026(3) 0.005(2)
C25 0.061(3) 0.047(3) 0.107(5) 0.014(3) 0.038(3) 0.003(2)
C26 0.062(3) 0.037(2) 0.132(6) 0.024(3) 0.055(4) 0.006(2)
C27 0.097(4) 0.050(3) 0.090(4) 0.039(3) 0.058(4) 0.030(3)
C30 0.071(4) 0.064(3) 0.095(5) 0.000(3) 0.011(3) 0.001(3)
C31 0.102(6) 0.076(5) 0.103(6) -0.018(4) 0.009(4) -0.001(4)
C32 0.068(4) 0.080(4) 0.107(5) -0.006(4) 0.001(4) 0.014(3)
C33 0.095(5) 0.077(4) 0.101(5) 0.013(4) 0.003(4) 0.014(4)
C34 0.106(6) 0.062(4) 0.165(9) 0.047(5) 0.018(6) 0.018(4)
C35 0.127(7) 0.086(5) 0.165(9) 0.060(6) 0.034(7) 0.047(5)
C36 0.186(12) 0.053(4) 0.188(12) 0.038(6) 0.016(9) 0.006(5)
C37 0.125(8) 0.139(9) 0.184(12) 0.105(9) 0.042(8) 0.051(7)
C38 0.085(4) 0.096(4) 0.081(3) 0.035(3) 0.029(3) -0.003(3)
C45 0.053(3) 0.079(4) 0.091(4) 0.016(3) 0.013(3) 0.007(3)
C46 0.142(8) 0.098(6) 0.076(4) 0.038(4) -0.001(5) -0.010(5)
C47 0.079(5) 0.146(8) 0.087(5) 0.001(5) 0.013(4) 0.035(5)
C48 0.058(4) 0.138(8) 0.115(6) 0.016(6) 0.010(4) 0.013(4)
C51 0.079(4) 0.032(2) 0.097(4) 0.010(3) 0.048(3) -0.001(2)
C52 0.082(4) 0.061(3) 0.129(6) 0.057(4) 0.063(4) 0.032(3)
C53 0.067(3) 0.053(3) 0.083(4) 0.022(3) 0.028(3) 0.013(2)
C54 0.063(3) 0.039(2) 0.081(3) 0.015(2) 0.020(3) 0.006(2)
C55 0.058(3) 0.037(2) 0.082(3) 0.002(2) 0.022(3) 0.000(2)
C56 0.070(3) 0.033(2) 0.111(5) 0.004(3) 0.047(3) -0.004(2)
C57 0.066(3) 0.050(3) 0.075(3) -0.008(2) 0.008(3) 0.002(2)
C58 0.064(3) 0.062(3) 0.055(3) 0.003(2) -0.002(2) 0.009(2)
C59 0.076(3) 0.050(3) 0.058(3) 0.002(2) -0.002(3) 0.009(2)
C60 0.088(4) 0.055(3) 0.068(3) 0.009(3) 0.010(3) 0.005(3)
C61 0.089(4) 0.068(4) 0.063(3) 0.018(3) 0.001(3) -0.005(3)
C62 0.082(4) 0.071(4) 0.055(3) 0.009(3) 0.000(3) -0.002(3)
C63 0.060(3) 0.070(3) 0.060(3) -0.008(3) -0.002(2) -0.002(3)
C64 0.092(5) 0.093(5) 0.050(3) 0.009(3) -0.004(3) -0.011(4)
C65 0.077(4) 0.092(5) 0.050(3) 0.006(3) 0.009(3) -0.009(3)
C66 0.085(5) 0.109(6) 0.055(3) 0.024(3) -0.003(3) -0.026(4)
C67 0.075(4) 0.128(7) 0.057(3) 0.033(4) 0.002(3) -0.033(4)
C68 0.055(3) 0.135(6) 0.053(3) 0.023(3) 0.008(2) -0.005(4)
C69 0.053(3) 0.109(5) 0.057(3) -0.003(3) 0.014(2) -0.011(3)
C70 0.053(3) 0.096(5) 0.051(3) -0.013(3) -0.001(2) -0.017(3)
C71 0.050(3) 0.105(5) 0.075(4) -0.019(3) 0.017(3) -0.002(3)
C72 0.059(3) 0.064(3) 0.074(3) 0.002(3) 0.028(3) -0.002(2)
C73 0.062(3) 0.073(3) 0.074(3) 0.014(3) 0.030(3) 0.012(3)
C74 0.085(4) 0.073(4) 0.082(4) 0.025(3) 0.042(3) 0.022(3)
C75 0.129(6) 0.058(3) 0.101(5) 0.038(3) 0.076(5) 0.035(4)
C76 0.075(4) 0.038(2) 0.114(5) 0.021(3) 0.048(4) 0.009(2)
C77 0.061(3) 0.041(2) 0.103(4) -0.001(3) 0.044(3) -0.009(2)
C78 0.085(4) 0.079(4) 0.072(4) 0.030(3) 0.021(3) 0.022(3)
C79 0.127(7) 0.119(6) 0.089(5) 0.060(5) 0.050(5) 0.050(6)
C80 0.109(5) 0.073(4) 0.062(3) 0.013(3) 0.009(3) 0.021(4)
C81 0.070(4) 0.124(6) 0.082(4) 0.019(4) 0.011(3) 0.018(4)
C82 0.089(4) 0.049(3) 0.079(4) 0.007(3) 0.011(3) -0.004(3)
C83 0.116(6) 0.057(3) 0.086(5) -0.001(3) 0.020(4) -0.015(4)
C84 0.131(7) 0.063(4) 0.113(6) 0.027(4) 0.037(5) 0.019(4)
C85 0.095(5) 0.063(4) 0.102(5) 0.000(4) 0.002(4) -0.002(3)
C86 0.075(5) 0.140(7) 0.119(6) 0.044(5) 0.032(4) -0.014(5)
C87 0.091(6) 0.139(6) 0.116(7) 0.040(5) 0.030(6) -0.013(5)
C88 0.093(8) 0.167(10) 0.135(7) 0.046(6) 0.046(6) -0.001(7)
C89 0.077(5) 0.145(8) 0.130(6) 0.043(6) 0.019(5) -0.021(5)
C90 0.090(4) 0.126(5) 0.078(3) 0.032(3) 0.021(3) 0.037(4)
C98 0.123(5) 0.095(5) 0.098(4) 0.026(4) 0.042(3) 0.039(4)
C99 0.174(8) 0.183(11) 0.145(7) 0.013(7) 0.006(6) 0.076(8)
C100 0.215(13) 0.188(10) 0.169(9) -0.023(8) 0.013(9) 0.114(10)
C101 0.167(13) 0.093(3) 0.117(5) 0.009(3) 0.035(6) 0.049(4)
C102 0.39(4) 0.103(5) 0.136(10) -0.004(6) 0.111(19) 0.008(10)
C103 0.28(3) 0.092(7) 0.121(6) 0.010(5) 0.072(11) 0.044(9)
C105 0.088(4) 0.094(4) 0.088(3) 0.014(3) 0.034(3) 0.014(3)
C106 0.168(10) 0.139(8) 0.140(6) 0.025(5) 0.090(7) 0.026(7)
C107 0.204(13) 0.124(5) 0.201(11) -0.005(6) 0.132(11) -0.024(6)
C108 0.087(4) 0.066(3) 0.126(4) 0.019(3) 0.043(3) 0.008(3)
C109 0.129(7) 0.146(8) 0.137(5) 0.036(5) 0.051(4) 0.024(6)
C110 0.288(19) 0.199(12) 0.170(10) 0.010(8) 0.045(10) 0.154(15)
O9 0.059(4) 0.045(4) 0.058(4) 0.003(3) 0.004(3) 0.003(3)
O13 0.074(5) 0.073(6) 0.063(4) 0.021(3) 0.019(3) 0.021(5)
O16 0.166(17) 0.187(19) 0.170(18) 0.126(16) 0.106(16) 0.097(16)
C29 0.048(7) 0.047(7) 0.040(7) 0.009(5) 0.003(6) 0.009(6)
C39 0.116(9) 0.104(7) 0.086(5) 0.041(5) 0.040(5) 0.002(6)
C41 0.114(7) 0.131(9) 0.101(9) 0.038(7) 0.033(7) 0.025(7)
C43 0.092(5) 0.114(9) 0.109(9) 0.033(7) 0.033(5) -0.008(5)
C49 0.061(8) 0.042(7) 0.042(7) 0.010(5) 0.003(7) 0.013(6)
C91 0.101(8) 0.140(7) 0.082(8) 0.033(5) 0.001(6) 0.030(5)
C93 0.085(7) 0.135(8) 0.069(6) 0.027(6) 0.012(6) 0.035(7)
C95 0.163(15) 0.160(13) 0.090(6) 0.049(6) 0.048(7) 0.077(11)
O10 0.039(2) 0.044(2) 0.039(2) 0.0045(19) 0.0023(16) -0.0091(17)
O11 0.036(2) 0.0277(18) 0.0378(18) 0.0064(15) 0.0007(15) -0.0071(16)
O12 0.0569(17) 0.0487(17) 0.0531(16) 0.0063(13) 0.0114(13) 0.0007(13)
O15 0.102(6) 0.086(5) 0.111(6) 0.008(5) 0.044(5) 0.019(5)
C28 0.039(3) 0.033(3) 0.042(3) 0.011(2) 0.006(3) -0.001(2)
C40 0.097(5) 0.117(9) 0.075(5) 0.045(5) 0.035(4) 0.004(5)
C42 0.128(9) 0.106(5) 0.094(8) 0.040(4) 0.047(7) 0.010(5)
C44 0.108(6) 0.118(10) 0.133(12) 0.045(8) 0.056(7) 0.012(7)
C50 0.040(3) 0.035(3) 0.041(3) 0.010(2) 0.005(3) 0.003(2)
C92 0.082(6) 0.144(11) 0.079(7) 0.023(7) 0.015(6) 0.029(7)
C94 0.090(9) 0.130(7) 0.098(8) 0.037(6) 0.017(7) 0.032(6)
C96 0.093(9) 0.129(8) 0.084(6) 0.027(5) 0.021(6) 0.031(7)
C97 0.039(3) 0.028(3) 0.042(3) 0.005(3) 0.002(2) -0.011(2)
C104 0.090(8) 0.081(7) 0.104(6) 0.011(5) 0.038(6) 0.018(6)
N5 0.111(6) 0.152(8) 0.155(8) 0.087(7) 0.035(5) 0.037(6)
C111 0.072(4) 0.065(3) 0.090(4) 0.029(3) 0.017(3) 0.008(3)
C112 0.074(4) 0.084(4) 0.101(5) 0.041(4) 0.017(4) 0.015(3)
N6 0.127(7) 0.146(8) 0.180(10) 0.102(8) 0.017(7) 0.004(6)
C113 0.123(8) 0.098(6) 0.130(8) 0.024(6) -0.003(6) 0.021(6)
C114 0.098(6) 0.121(7) 0.095(5) 0.054(5) 0.014(4) 0.031(5)
N7 0.116(6) 0.120(6) 0.126(6) 0.042(5) -0.036(5) -0.035(5)
C115 0.072(3) 0.062(3) 0.066(3) 0.017(3) 0.009(3) -0.002(3)
C116 0.081(4) 0.068(4) 0.078(4) 0.025(3) -0.008(3) -0.018(3)
C117 0.055(5) 0.046(9) 0.057(4) 0.010(5) 0.010(4) 0.001(6)
C86A 0.079(14) 0.130(18) 0.078(12) 0.070(13) 0.024(11) -0.013(13)
C89A 0.056(12) 0.109(17) 0.087(14) 0.058(13) 0.010(10) -0.036(11)
C87A 0.13(2) 0.141(19) 0.087(13) 0.062(13) 0.021(12) 0.007(16)
C88A 0.078(18) 0.13(2) 0.081(13) 0.069(13) 0.024(11) -0.012(15)

loop_
_atom_type_symbol
_atom_type_description
_atom_type_scat_dispersion_real
_atom_type_scat_dispersion_imag
_atom_type_scat_source
C C 0.0181 0.0091 'International Tables Vol C Tables 4.2.6.8 and 6.1.1.4'
H H 0.0000 0.0000 'International Tables Vol C Tables 4.2.6.8 and 6.1.1.4'
Cl Cl 0.3639 0.7018 'International Tables Vol C Tables 4.2.6.8 and 6.1.1.4'
Mn Mn -0.5299 2.8052 'International Tables Vol C Tables 4.2.6.8 and 6.1.1.4'
N N 0.0311 0.0180 'International Tables Vol C Tables 4.2.6.8 and 6.1.1.4'
Na Na 0.1353 0.1239 'International Tables Vol C Tables 4.2.6.8 and 6.1.1.4'
O O 0.0492 0.0322 'International Tables Vol C Tables 4.2.6.8 and 6.1.1.4'

loop_
_geom_angle_atom_site_label_1
_geom_angle_atom_site_label_2
_geom_angle_atom_site_label_3
_geom_angle
_geom_angle_site_symmetry_1
_geom_angle_site_symmetry_3
_geom_angle_publ_flag
O1 Mn1 O2 90.31(19) . . ?
O1 Mn1 O3 175.69(16) . . ?
O1 Mn1 O4 91.1(2) . . ?
O1 Mn1 O13 114.8(3) . 2_566 ?
O1 Mn1 O11 88.31(18) . 2_566 ?
O2 Mn1 O3 88.1(2) . . ?
O2 Mn1 O13 82.8(3) . 2_566 ?
O2 Mn1 O11 99.72(17) . 2_566 ?
O3 Mn1 O13 69.0(3) . 2_566 ?
O3 Mn1 O11 95.91(17) . 2_566 ?
O4 Mn1 O2 174.90(16) . . ?
O4 Mn1 O3 90.1(2) . . ?
O4 Mn1 O13 101.0(3) . 2_566 ?
O4 Mn1 O11 85.22(18) . 2_566 ?
O5 Mn2 O6 90.4(2) . . ?
O5 Mn2 O7 175.37(15) . . ?
O5 Mn2 O8 91.4(2) . . ?
O5 Mn2 O9 78.8(3) . . ?
O5 Mn2 O10 108.10(19) . . ?
O6 Mn2 O7 89.2(2) . . ?
O6 Mn2 O9 110.0(3) . . ?
O6 Mn2 O10 91.92(19) . . ?
O7 Mn2 O9 105.7(3) . . ?
O7 Mn2 O10 76.52(18) . . ?
O8 Mn2 O6 174.96(16) . . ?
O8 Mn2 O7 88.6(2) . . ?
O8 Mn2 O9 75.0(3) . . ?
O8 Mn2 O10 92.0(2) . . ?
O3 Mn3 Cl1 111.38(14) 2_566 . ?
O3 Mn3 O13 68.7(3) 2_566 . ?
O3 Mn3 O10 99.52(18) 2_566 . ?
O7 Mn3 Cl1 119.58(15) . . ?
O7 Mn3 O3 129.0(2) . 2_566 ?
O7 Mn3 O17 85.19(17) . . ?
O7 Mn3 O13 102.2(3) . . ?
O7 Mn3 O10 73.36(17) . . ?
O17 Mn3 Cl1 97.65(15) . . ?
O17 Mn3 O3 91.07(17) . 2_566 ?
O17 Mn3 O13 158.8(3) . . ?
O17 Mn3 O10 158.25(18) . . ?
O13 Mn3 Cl1 95.8(3) . . ?
O10 Mn3 Cl1 96.08(15) . . ?
Mn3 Cl1 Na1 89.54(6) . . ?
Mn3 Cl1 Na3 91.57(7) . . ?
Na3 Cl1 Na1 84.35(6) . . ?
Cl1 Na1 Na3 123.27(7) . 2_566 ?
O1 Na1 Cl1 161.31(13) . . ?
O1 Na1 Na3 73.76(11) . 2_566 ?
O1 Na1 O10 130.15(17) . . ?
O8 Na1 Cl1 99.84(14) . . ?
O8 Na1 Na3 74.04(12) . 2_566 ?
O8 Na1 O1 92.15(18) . . ?
O8 Na1 O19 98.9(2) . . ?
O8 Na1 O10 65.99(17) . . ?
O8 Na1 O11 106.08(17) . 2_566 ?
O8 Na1 O12 147.69(18) . 2_566 ?
O19 Na1 Cl1 79.90(15) . . ?
O19 Na1 Na3 156.31(16) . 2_566 ?
O19 Na1 O1 84.13(18) . . ?
O19 Na1 O10 140.7(2) . . ?
O19 Na1 O11 142.2(2) . 2_566 ?
O19 Na1 O12 112.1(2) . 2_566 ?
O10 Na1 Cl1 68.31(12) . . ?
O10 Na1 Na3 57.63(12) . 2_566 ?
O11 Na1 Cl1 121.95(12) 2_566 . ?
O11 Na1 Na3 32.50(11) 2_566 2_566 ?
O11 Na1 O1 67.23(15) 2_566 . ?
O11 Na1 O10 76.44(16) 2_566 . ?
O12 Na1 Cl1 77.65(10) 2_566 . ?
O12 Na1 Na3 80.57(11) 2_566 2_566 ?
O12 Na1 O1 99.69(15) 2_566 . ?
O12 Na1 O10 83.68(13) 2_566 . ?
O12 Na1 O11 53.37(14) 2_566 2_566 ?
Na1 Na2 Na3 59.04(4) 2_566 2_566 ?
O2 Na2 Na1 70.29(12) 2_566 2_566 ?
O2 Na2 Na3 119.23(13) 2_566 2_566 ?
O2 Na2 O6 111.09(18) 2_566 . ?
O2 Na2 O16 132.1(7) 2_566 . ?
O2 Na2 O12 87.91(15) 2_566 . ?
O2 Na2 O15 104.7(3) 2_566 . ?
O6 Na2 Na1 122.53(14) . 2_566 ?
O6 Na2 Na3 74.93(14) . 2_566 ?
O6 Na2 O16 114.5(6) . . ?
O6 Na2 O12 89.94(17) . . ?
O14 Na2 Na1 144.3(2) . 2_566 ?
O14 Na2 Na3 143.0(2) . 2_566 ?
O14 Na2 O2 97.8(2) . 2_566 ?
O14 Na2 O6 93.2(3) . . ?
O14 Na2 O16 94.0(6) . . ?
O14 Na2 O12 172.0(3) . . ?
O14 Na2 O15 86.9(3) . . ?
O16 Na2 Na1 73.3(7) . 2_566 ?
O16 Na2 Na3 61.7(5) . 2_566 ?
O16 Na2 O12 78.1(6) . . ?
O12 Na2 Na1 33.51(9) . 2_566 ?
O12 Na2 Na3 31.69(9) . 2_566 ?
O15 Na2 Na1 65.3(2) . 2_566 ?
O15 Na2 Na3 83.5(3) . 2_566 ?
O15 Na2 O6 143.8(3) . . ?
O15 Na2 O12 86.3(3) . . ?
Mn1 Na3 Mn2 104.98(6) 2_566 2_566 ?
Cl1 Na3 Mn1 95.01(5) . 2_566 ?
Cl1 Na3 Mn2 145.46(6) . 2_566 ?
Cl1 Na3 O13 69.9(2) . . ?
O4 Na3 Mn1 32.85(12) 2_566 2_566 ?
O4 Na3 Mn2 106.82(12) 2_566 2_566 ?
O4 Na3 Cl1 105.22(13) 2_566 . ?
O4 Na3 O9 105.8(2) 2_566 2_566 ?
O4 Na3 O13 73.1(2) 2_566 . ?
O5 Na3 Mn1 107.71(13) 2_566 2_566 ?
O5 Na3 Mn2 29.31(11) 2_566 2_566 ?
O5 Na3 Cl1 157.19(14) 2_566 . ?
O5 Na3 O4 93.31(18) 2_566 2_566 ?
O5 Na3 O18 85.98(18) 2_566 . ?
O5 Na3 O9 62.4(2) 2_566 2_566 ?
O5 Na3 O13 129.5(3) 2_566 . ?
O5 Na3 O12 90.26(15) 2_566 2_566 ?
O18 Na3 Mn1 123.08(18) . 2_566 ?
O18 Na3 Mn2 110.49(15) . 2_566 ?
O18 Na3 Cl1 79.80(16) . . ?
O18 Na3 O4 93.6(2) . 2_566 ?
O18 Na3 O9 143.2(2) . 2_566 ?
O18 Na3 O13 141.7(3) . . ?
O18 Na3 O12 113.9(2) . 2_566 ?
O9 Na3 Mn1 86.4(2) 2_566 2_566 ?
O9 Na3 Mn2 34.25(19) 2_566 2_566 ?
O9 Na3 Cl1 122.7(2) 2_566 . ?
O9 Na3 O13 74.8(3) 2_566 . ?
O13 Na3 Mn1 41.29(19) . 2_566 ?
O13 Na3 Mn2 107.8(2) . 2_566 ?
O11 Na3 Mn1 36.56(11) . 2_566 ?
O11 Na3 Mn2 87.85(12) . 2_566 ?
O11 Na3 Cl1 92.11(12) . . ?
O11 Na3 O4 68.51(16) . 2_566 ?
O11 Na3 O5 107.22(16) . 2_566 ?
O11 Na3 O18 157.9(2) . . ?
O11 Na3 O12 84.32(15) . 2_566 ?
O12 Na3 Mn1 120.72(11) 2_566 2_566 ?
O12 Na3 Mn2 66.11(9) 2_566 2_566 ?
O12 Na3 Cl1 79.51(10) 2_566 . ?
O12 Na3 O4 152.43(17) 2_566 2_566 ?
O12 Na3 O9 52.6(2) 2_566 2_566 ?
O12 Na3 O13 83.6(2) 2_566 . ?
Mn1 O1 Na1 102.3(2) . . ?
C6 O1 Mn1 124.5(3) . . ?
C6 O1 Na1 133.1(4) . . ?
Mn1 O2 Na2 127.00(19) . 2_566 ?
C13 O2 Mn1 119.9(4) . . ?
C13 O2 Na2 112.6(4) . 2_566 ?
Mn1 O3 Mn3 117.73(18) . 2_566 ?
C20 O3 Mn1 118.9(3) . . ?
C20 O3 Mn3 123.3(3) . 2_566 ?
Mn1 O4 Na3 103.6(2) . 2_566 ?
C27 O4 Mn1 122.7(3) . . ?
C27 O4 Na3 133.4(4) . 2_566 ?
Mn2 O5 Na3 113.06(19) . 2_566 ?
C56 O5 Mn2 122.3(3) . . ?
C56 O5 Na3 124.5(3) . 2_566 ?
Mn2 O6 Na2 119.20(19) . . ?
C63 O6 Mn2 119.9(4) . . ?
C63 O6 Na2 118.7(4) . . ?
Mn2 O7 Mn3 108.52(18) . . ?
C70 O7 Mn2 122.7(3) . . ?
C70 O7 Mn3 128.2(4) . . ?
Mn2 O8 Na1 112.9(2) . . ?
C77 O8 Mn2 121.3(3) . . ?
C77 O8 Na1 125.8(4) . . ?
C101 O14 Na2 139.7(10) . . ?
C105 O17 Mn3 133.9(5) . . ?
C108 O18 Na3 124.2(6) . . ?
C98 O19 Na1 122.1(6) . . ?
C98 N1 C99 118.4(11) . . ?
C98 N1 C100 126.3(11) . . ?
C99 N1 C100 115.2(11) . . ?
C101 N2 C102 128.7(13) . . ?
C101 N2 C103 113.7(12) . . ?
C102 N2 C103 117.6(12) . . ?
C105 N3 C106 121.5(9) . . ?
C105 N3 C107 119.1(9) . . ?
C107 N3 C106 117.1(9) . . ?
C108 N4 C109 110.5(11) . . ?
C108 N4 C110 124.3(11) . . ?
C109 N4 C110 125.2(12) . . ?
C2 C1 C6 119.9(6) . . ?
C2 C1 C29 144.2(7) . . ?
C2 C1 C28 112.6(6) . . ?
C6 C1 C29 95.9(7) . . ?
C6 C1 C28 127.4(7) . . ?
C1 C2 H2 118.4 . . ?
C1 C2 C3 123.3(6) . . ?
C3 C2 H2 118.4 . . ?
C2 C3 C4 115.9(6) . . ?
C2 C3 C30 123.9(6) . . ?
C4 C3 C30 120.1(6) . . ?
C3 C4 H4 118.2 . . ?
C5 C4 C3 123.6(6) . . ?
C5 C4 H4 118.2 . . ?
C4 C5 C6 117.5(6) . . ?
C4 C5 C7 119.0(5) . . ?
C6 C5 C7 123.4(6) . . ?
O1 C6 C1 122.9(5) . . ?
O1 C6 C5 117.4(6) . . ?
C5 C6 C1 119.7(6) . . ?
C5 C7 H7A 109.8 . . ?
C5 C7 H7B 109.8 . . ?
C5 C7 C8 109.5(6) . . ?
H7A C7 H7B 108.2 . . ?
C8 C7 H7A 109.8 . . ?
C8 C7 H7B 109.8 . . ?
C9 C8 C7 120.9(6) . . ?
C9 C8 C13 119.2(6) . . ?
C13 C8 C7 119.7(5) . . ?
C8 C9 H9 117.8 . . ?
C8 C9 C10 124.4(6) . . ?
C10 C9 H9 117.8 . . ?
C9 C10 C34 124.6(7) . . ?
C11 C10 C9 114.4(6) . . ?
C11 C10 C34 121.0(8) . . ?
C10 C11 H11 118.2 . . ?
C12 C11 C10 123.6(7) . . ?
C12 C11 H11 118.2 . . ?
C11 C12 C13 120.5(6) . . ?
C11 C12 C14 119.7(7) . . ?
C13 C12 C14 119.8(6) . . ?
O2 C13 C8 121.2(6) . . ?
O2 C13 C12 120.9(5) . . ?
C12 C13 C8 117.9(6) . . ?
C12 C14 H14A 109.9 . . ?
C12 C14 H14B 109.9 . . ?
C12 C14 C15 108.7(5) . . ?
H14A C14 H14B 108.3 . . ?
C15 C14 H14A 109.9 . . ?
C15 C14 H14B 109.9 . . ?
C16 C15 C14 119.6(7) . . ?
C16 C15 C20 119.8(7) . . ?
C20 C15 C14 120.4(6) . . ?
C15 C16 H16 118.7 . . ?
C15 C16 C17 122.7(7) . . ?
C17 C16 H16 118.7 . . ?
C16 C17 C18 116.4(6) . . ?
C16 C17 C38 120.6(7) . . ?
C18 C17 C38 123.0(7) . . ?
C17 C18 H18 118.6 . . ?
C17 C18 C19 122.7(7) . . ?
C19 C18 H18 118.6 . . ?
C18 C19 C21 120.1(6) . . ?
C20 C19 C18 119.3(6) . . ?
C20 C19 C21 120.2(5) . . ?
O3 C20 C15 119.2(6) . . ?
O3 C20 C19 121.8(6) . . ?
C19 C20 C15 118.9(6) . . ?
C19 C21 H21A 109.7 . . ?
C19 C21 H21B 109.7 . . ?
H21A C21 H21B 108.2 . . ?
C22 C21 C19 109.8(5) . . ?
C22 C21 H21A 109.7 . . ?
C22 C21 H21B 109.7 . . ?
C23 C22 C21 119.3(5) . . ?
C23 C22 C27 118.0(6) . . ?
C27 C22 C21 122.7(6) . . ?
C22 C23 H23 118.8 . . ?
C24 C23 C22 122.4(5) . . ?
C24 C23 H23 118.8 . . ?
C23 C24 C45 120.0(5) . . ?
C25 C24 C23 117.8(6) . . ?
C25 C24 C45 122.2(6) . . ?
C24 C25 H25 118.6 . . ?
C26 C25 C24 122.9(6) . . ?
C26 C25 H25 118.6 . . ?
C25 C26 C27 119.4(5) . . ?
C25 C26 C29 144.5(7) . . ?
C25 C26 C28 113.1(6) . . ?
C27 C26 C29 96.1(7) . . ?
C27 C26 C28 127.4(7) . . ?
O4 C27 C22 117.7(6) . . ?
O4 C27 C26 122.8(5) . . ?
C22 C27 C26 119.5(6) . . ?
C3 C30 C32 108.1(7) . . ?
C31 C30 C3 113.5(7) . . ?
C31 C30 C32 108.9(6) . . ?
C31 C30 C33 107.4(7) . . ?
C33 C30 C3 108.1(6) . . ?
C33 C30 C32 110.8(7) . . ?
C30 C31 H31A 109.5 . . ?
C30 C31 H31B 109.5 . . ?
C30 C31 H31C 109.5 . . ?
H31A C31 H31B 109.5 . . ?
H31A C31 H31C 109.5 . . ?
H31B C31 H31C 109.5 . . ?
C30 C32 H32A 109.5 . . ?
C30 C32 H32B 109.5 . . ?
C30 C32 H32C 109.5 . . ?
H32A C32 H32B 109.5 . . ?
H32A C32 H32C 109.5 . . ?
H32B C32 H32C 109.5 . . ?
C30 C33 H33A 109.5 . . ?
C30 C33 H33B 109.5 . . ?
C30 C33 H33C 109.5 . . ?
H33A C33 H33B 109.5 . . ?
H33A C33 H33C 109.5 . . ?
H33B C33 H33C 109.5 . . ?
C10 C34 C37 111.1(9) . . ?
C35 C34 C10 111.7(8) . . ?
C35 C34 C37 107.2(10) . . ?
C36 C34 C10 110.6(9) . . ?
C36 C34 C35 110.6(10) . . ?
C36 C34 C37 105.4(10) . . ?
C34 C35 H35A 109.5 . . ?
C34 C35 H35B 109.5 . . ?
C34 C35 H35C 109.5 . . ?
H35A C35 H35B 109.5 . . ?
H35A C35 H35C 109.5 . . ?
H35B C35 H35C 109.5 . . ?
C34 C36 H36A 109.5 . . ?
C34 C36 H36B 109.5 . . ?
C34 C36 H36C 109.5 . . ?
H36A C36 H36B 109.5 . . ?
H36A C36 H36C 109.5 . . ?
H36B C36 H36C 109.5 . . ?
C34 C37 H37A 109.5 . . ?
C34 C37 H37B 109.5 . . ?
C34 C37 H37C 109.5 . . ?
H37A C37 H37B 109.5 . . ?
H37A C37 H37C 109.5 . . ?
H37B C37 H37C 109.5 . . ?
C39 C38 C17 113.0(8) . . ?
C41 C38 C17 109.7(10) . . ?
C41 C38 C39 98.4(13) . . ?
C43 C38 C17 110.8(9) . . ?
C43 C38 C39 108.1(14) . . ?
C43 C38 C41 116.4(15) . . ?
C40 C38 C17 106.6(7) . . ?
C42 C38 C17 113.6(9) . . ?
C42 C38 C40 101.3(13) . . ?
C44 C38 C17 110.0(11) . . ?
C44 C38 C40 116.5(15) . . ?
C44 C38 C42 108.7(13) . . ?
C46 C45 C24 108.6(6) . . ?
C47 C45 C24 109.2(6) . . ?
C47 C45 C46 110.4(8) . . ?
C47 C45 C48 105.4(7) . . ?
C48 C45 C24 114.4(7) . . ?
C48 C45 C46 108.8(8) . . ?
C45 C46 H46A 109.5 . . ?
C45 C46 H46B 109.5 . . ?
C45 C46 H46C 109.5 . . ?
H46A C46 H46B 109.5 . . ?
H46A C46 H46C 109.5 . . ?
H46B C46 H46C 109.5 . . ?
C45 C47 H47A 109.5 . . ?
C45 C47 H47B 109.5 . . ?
C45 C47 H47C 109.5 . . ?
H47A C47 H47B 109.5 . . ?
H47A C47 H47C 109.5 . . ?
H47B C47 H47C 109.5 . . ?
C45 C48 H48A 109.5 . . ?
C45 C48 H48B 109.5 . . ?
C45 C48 H48C 109.5 . . ?
H48A C48 H48B 109.5 . . ?
H48A C48 H48C 109.5 . . ?
H48B C48 H48C 109.5 . . ?
C52 C51 C56 118.6(5) . . ?
C52 C51 C49 94.6(7) . . ?
C52 C51 C50 128.1(6) . . ?
C56 C51 C49 146.3(8) . . ?
C56 C51 C50 113.3(6) . . ?
C51 C52 H52 116.7 . . ?
C51 C52 C53 126.6(6) . . ?
C53 C52 H52 116.7 . . ?
C52 C53 C78 124.2(6) . . ?
C54 C53 C52 112.4(6) . . ?
C54 C53 C78 123.4(6) . . ?
C53 C54 H54 118.5 . . ?
C55 C54 C53 123.1(5) . . ?
C55 C54 H54 118.5 . . ?
C54 C55 C56 120.0(6) . . ?
C54 C55 C57 119.9(5) . . ?
C56 C55 C57 120.0(6) . . ?
O5 C56 C51 121.2(5) . . ?
O5 C56 C55 119.5(6) . . ?
C51 C56 C55 119.2(6) . . ?
C55 C57 H57A 110.2 . . ?
C55 C57 H57B 110.2 . . ?
C55 C57 C58 107.6(5) . . ?
H57A C57 H57B 108.5 . . ?
C58 C57 H57A 110.2 . . ?
C58 C57 H57B 110.2 . . ?
C59 C58 C57 120.3(6) . . ?
C59 C58 C63 119.8(6) . . ?
C63 C58 C57 119.7(5) . . ?
C58 C59 H59 118.4 . . ?
C60 C59 C58 123.2(6) . . ?
C60 C59 H59 118.4 . . ?
C59 C60 C82 123.0(6) . . ?
C61 C60 C59 116.9(6) . . ?
C61 C60 C82 120.1(6) . . ?
C60 C61 H61 118.3 . . ?
C60 C61 C62 123.4(7) . . ?
C62 C61 H61 118.3 . . ?
C61 C62 C63 118.6(7) . . ?
C61 C62 C64 120.2(7) . . ?
C63 C62 C64 121.2(6) . . ?
O6 C63 C58 122.2(6) . . ?
O6 C63 C62 119.7(6) . . ?
C62 C63 C58 118.1(6) . . ?
C62 C64 H64A 109.4 . . ?
C62 C64 H64B 109.4 . . ?
H64A C64 H64B 108.0 . . ?
C65 C64 C62 111.1(5) . . ?
C65 C64 H64A 109.4 . . ?
C65 C64 H64B 109.4 . . ?
C66 C65 C64 122.9(8) . . ?
C66 C65 C70 116.3(8) . . ?
C70 C65 C64 120.8(6) . . ?
C65 C66 H66 117.6 . . ?
C67 C66 C65 124.8(8) . . ?
C67 C66 H66 117.6 . . ?
C66 C67 C68 117.3(6) . . ?
C66 C67 C86 117.3(9) . . ?
C66 C67 C86A 133.7(12) . . ?
C68 C67 C86 125.1(10) . . ?
C68 C67 C86A 108.7(13) . . ?
C67 C68 H68 119.4 . . ?
C69 C68 C67 121.2(9) . . ?
C69 C68 H68 119.4 . . ?
C68 C69 C71 118.5(7) . . ?
C70 C69 C68 120.0(8) . . ?
C70 C69 C71 121.4(6) . . ?
O7 C70 C65 118.3(7) . . ?
O7 C70 C69 121.3(7) . . ?
C69 C70 C65 120.4(6) . . ?
C69 C71 H71A 110.0 . . ?
C69 C71 H71B 110.0 . . ?
H71A C71 H71B 108.4 . . ?
C72 C71 C69 108.5(5) . . ?
C72 C71 H71A 110.0 . . ?
C72 C71 H71B 110.0 . . ?
C73 C72 C71 120.4(5) . . ?
C73 C72 C77 119.2(6) . . ?
C77 C72 C71 120.1(6) . . ?
C72 C73 H73 118.4 . . ?
C74 C73 C72 123.1(6) . . ?
C74 C73 H73 118.4 . . ?
C73 C74 C75 114.3(7) . . ?
C73 C74 C90 122.1(6) . . ?
C75 C74 C90 123.6(7) . . ?
C74 C75 H75 117.7 . . ?
C76 C75 C74 124.7(6) . . ?
C76 C75 H75 117.7 . . ?
C75 C76 C77 118.5(6) . . ?
C75 C76 C49 93.4(8) . . ?
C75 C76 C50 126.6(6) . . ?
C77 C76 C49 147.7(8) . . ?
C77 C76 C50 114.9(6) . . ?
O8 C77 C72 119.7(6) . . ?
O8 C77 C76 120.1(5) . . ?
C76 C77 C72 120.0(6) . . ?
C53 C78 C79 110.7(6) . . ?
C53 C78 C80 114.0(6) . . ?
C53 C78 C81 107.4(6) . . ?
C80 C78 C79 106.6(7) . . ?
C80 C78 C81 108.9(7) . . ?
C81 C78 C79 109.1(6) . . ?
C78 C79 H79A 109.5 . . ?
C78 C79 H79B 109.5 . . ?
C78 C79 H79C 109.5 . . ?
H79A C79 H79B 109.5 . . ?
H79A C79 H79C 109.5 . . ?
H79B C79 H79C 109.5 . . ?
C78 C80 H80A 109.5 . . ?
C78 C80 H80B 109.5 . . ?
C78 C80 H80C 109.5 . . ?
H80A C80 H80B 109.5 . . ?
H80A C80 H80C 109.5 . . ?
H80B C80 H80C 109.5 . . ?
C78 C81 H81A 109.5 . . ?
C78 C81 H81B 109.5 . . ?
C78 C81 H81C 109.5 . . ?
H81A C81 H81B 109.5 . . ?
H81A C81 H81C 109.5 . . ?
H81B C81 H81C 109.5 . . ?
C60 C82 C84 109.9(6) . . ?
C83 C82 C60 111.9(6) . . ?
C83 C82 C84 108.3(7) . . ?
C83 C82 C85 106.7(7) . . ?
C85 C82 C60 109.2(7) . . ?
C85 C82 C84 110.7(7) . . ?
C82 C83 H83A 109.5 . . ?
C82 C83 H83B 109.5 . . ?
C82 C83 H83C 109.5 . . ?
H83A C83 H83B 109.5 . . ?
H83A C83 H83C 109.5 . . ?
H83B C83 H83C 109.5 . . ?
C82 C84 H84A 109.5 . . ?
C82 C84 H84B 109.5 . . ?
C82 C84 H84C 109.5 . . ?
H84A C84 H84B 109.5 . . ?
H84A C84 H84C 109.5 . . ?
H84B C84 H84C 109.5 . . ?
C82 C85 H85A 109.5 . . ?
C82 C85 H85B 109.5 . . ?
C82 C85 H85C 109.5 . . ?
H85A C85 H85B 109.5 . . ?
H85A C85 H85C 109.5 . . ?
H85B C85 H85C 109.5 . . ?
C67 C86 C87 114.3(10) . . ?
C88 C86 C67 104.6(9) . . ?
C88 C86 C87 107.2(10) . . ?
C89 C86 C67 109.5(8) . . ?
C89 C86 C87 104.5(10) . . ?
C89 C86 C88 116.9(12) . . ?
C86 C87 H87A 109.5 . . ?
C86 C87 H87B 109.5 . . ?
C86 C87 H87C 109.5 . . ?
H87A C87 H87B 109.5 . . ?
H87A C87 H87C 109.5 . . ?
H87B C87 H87C 109.5 . . ?
C86 C88 H88A 109.5 . . ?
C86 C88 H88B 109.5 . . ?
C86 C88 H88C 109.5 . . ?
H88A C88 H88B 109.5 . . ?
H88A C88 H88C 109.5 . . ?
H88B C88 H88C 109.5 . . ?
C86 C89 H89A 109.5 . . ?
C86 C89 H89B 109.5 . . ?
C86 C89 H89C 109.5 . . ?
H89A C89 H89B 109.5 . . ?
H89A C89 H89C 109.5 . . ?
H89B C89 H89C 109.5 . . ?
C74 C90 C91 107.4(8) . . ?
C74 C90 C95 116.5(11) . . ?
C74 C90 C94 103.7(9) . . ?
C74 C90 C96 106.1(9) . . ?
C93 C90 C74 116.7(9) . . ?
C93 C90 C91 98.8(13) . . ?
C93 C90 C95 109.4(12) . . ?
C95 C90 C91 106.1(14) . . ?
C92 C90 C74 111.7(9) . . ?
C92 C90 C94 106.3(14) . . ?
C92 C90 C96 122.4(13) . . ?
C96 C90 C94 105.0(12) . . ?
O19 C98 N1 124.3(10) . . ?
O19 C98 H98 117.9 . . ?
N1 C98 H98 117.9 . . ?
N1 C99 H99A 109.5 . . ?
N1 C99 H99B 109.5 . . ?
N1 C99 H99C 109.5 . . ?
H99A C99 H99B 109.5 . . ?
H99A C99 H99C 109.5 . . ?
H99B C99 H99C 109.5 . . ?
N1 C100 H10A 109.5 . . ?
N1 C100 H10B 109.5 . . ?
N1 C100 H10C 109.5 . . ?
H10A C100 H10B 109.5 . . ?
H10A C100 H10C 109.5 . . ?
H10B C100 H10C 109.5 . . ?
O14 C101 N2 128.8(17) . . ?
O14 C101 H101 115.6 . . ?
N2 C101 H101 115.6 . . ?
N2 C102 H10D 109.5 . . ?
N2 C102 H10E 109.5 . . ?
N2 C102 H10F 109.5 . . ?
H10D C102 H10E 109.5 . . ?
H10D C102 H10F 109.5 . . ?
H10E C102 H10F 109.5 . . ?
N2 C103 H10G 109.5 . . ?
N2 C103 H10H 109.5 . . ?
N2 C103 H10I 109.5 . . ?
H10G C103 H10H 109.5 . . ?
H10G C103 H10I 109.5 . . ?
H10H C103 H10I 109.5 . . ?
O17 C105 N3 124.3(8) . . ?
O17 C105 H105 117.9 . . ?
N3 C105 H105 117.9 . . ?
N3 C106 H10J 109.5 . . ?
N3 C106 H10K 109.5 . . ?
N3 C106 H10L 109.5 . . ?
H10J C106 H10K 109.5 . . ?
H10J C106 H10L 109.5 . . ?
H10K C106 H10L 109.5 . . ?
N3 C107 H10M 109.5 . . ?
N3 C107 H10N 109.5 . . ?
N3 C107 H10O 109.5 . . ?
H10M C107 H10N 109.5 . . ?
H10M C107 H10O 109.5 . . ?
H10N C107 H10O 109.5 . . ?
O18 C108 N4 125.1(10) . . ?
O18 C108 H108 117.4 . . ?
N4 C108 H108 117.4 . . ?
N4 C109 H10P 109.5 . . ?
N4 C109 H10Q 109.5 . . ?
N4 C109 H10R 109.5 . . ?
H10P C109 H10Q 109.5 . . ?
H10P C109 H10R 109.5 . . ?
H10Q C109 H10R 109.5 . . ?
N4 C110 H11A 109.5 . . ?
N4 C110 H11B 109.5 . . ?
N4 C110 H11C 109.5 . . ?
H11A C110 H11B 109.5 . . ?
H11A C110 H11C 109.5 . . ?
H11B C110 H11C 109.5 . . ?
Mn2 O9 Na3 103.0(4) . 2_566 ?
C117 O9 Mn2 105.1(10) . . ?
C117 O9 Na3 94.2(11) . 2_566 ?
Mn1 O13 Na3 79.6(3) 2_566 . ?
Mn3 O13 Mn1 103.8(4) . 2_566 ?
Mn3 O13 Na3 94.1(4) . . ?
C117 O13 Mn1 132.5(13) . 2_566 ?
C117 O13 Mn3 120.5(11) . . ?
C117 O13 Na3 111.0(11) . . ?
C1 C29 C26 93.7(7) . . ?
C1 C29 H29 119.8 . . ?
C26 C29 H29 119.8 . . ?
C49 C29 C1 99.6(10) . . ?
C49 C29 C26 98.8(10) . . ?
C49 C29 H29 119.8 . . ?
C38 C39 H39A 109.5 . . ?
C38 C39 H39B 109.5 . . ?
C38 C39 H39C 109.5 . . ?
H39A C39 H39B 109.5 . . ?
H39A C39 H39C 109.5 . . ?
H39B C39 H39C 109.5 . . ?
C38 C41 H41A 109.5 . . ?
C38 C41 H41B 109.5 . . ?
C38 C41 H41C 109.5 . . ?
H41A C41 H41B 109.5 . . ?
H41A C41 H41C 109.5 . . ?
H41B C41 H41C 109.5 . . ?
C38 C43 H43A 109.5 . . ?
C38 C43 H43B 109.5 . . ?
C38 C43 H43C 109.5 . . ?
H43A C43 H43B 109.5 . . ?
H43A C43 H43C 109.5 . . ?
H43B C43 H43C 109.5 . . ?
C51 C49 C76 101.9(8) . . ?
C51 C49 H49 116.3 . . ?
C76 C49 H49 116.3 . . ?
C29 C49 C51 103.2(11) . . ?
C29 C49 C76 100.5(10) . . ?
C29 C49 H49 116.3 . . ?
C90 C91 H91A 109.5 . . ?
C90 C91 H91B 109.5 . . ?
C90 C91 H91C 109.5 . . ?
H91A C91 H91B 109.5 . . ?
H91A C91 H91C 109.5 . . ?
H91B C91 H91C 109.5 . . ?
C90 C93 H93A 109.5 . . ?
C90 C93 H93B 109.5 . . ?
C90 C93 H93C 109.5 . . ?
H93A C93 H93B 109.5 . . ?
H93A C93 H93C 109.5 . . ?
H93B C93 H93C 109.5 . . ?
C90 C95 H95A 109.5 . . ?
C90 C95 H95B 109.5 . . ?
C90 C95 H95C 109.5 . . ?
H95A C95 H95B 109.5 . . ?
H95A C95 H95C 109.5 . . ?
H95B C95 H95C 109.5 . . ?
Mn2 O10 Na1 85.99(17) . . ?
Mn3 O10 Mn2 101.1(2) . . ?
Mn3 O10 Na1 95.8(2) . . ?
C97 O10 Mn2 128.8(6) . . ?
C97 O10 Mn3 124.6(5) . . ?
C97 O10 Na1 108.4(6) . . ?
Mn1 O11 Na1 99.63(19) 2_566 2_566 ?
Mn1 O11 Na3 100.59(19) 2_566 . ?
Na3 O11 Na1 113.57(16) . 2_566 ?
C97 O11 Mn1 116.9(5) . 2_566 ?
C97 O11 Na1 91.1(5) . 2_566 ?
C97 O11 Na3 131.0(6) . . ?
Na2 O12 Na1 113.10(16) . 2_566 ?
Na2 O12 Na3 116.72(15) . 2_566 ?
Na3 O12 Na1 112.08(14) 2_566 2_566 ?
C97 O12 Na1 95.0(5) . 2_566 ?
C97 O12 Na2 103.0(6) . . ?
C97 O12 Na3 114.6(5) . 2_566 ?
C117 O12 Na1 113.1(8) . 2_566 ?
C117 O12 Na2 100.8(10) . . ?
C117 O12 Na3 99.7(9) . 2_566 ?
C104 O15 Na2 122.8(10) . . ?
C1 C28 H28 106.2 . . ?
C26 C28 C1 110.6(4) . . ?
C26 C28 H28 106.2 . . ?
C50 C28 C1 113.2(6) . . ?
C50 C28 C26 113.7(6) . . ?
C50 C28 H28 106.2 . . ?
C38 C40 H40A 109.5 . . ?
C38 C40 H40B 109.5 . . ?
C38 C40 H40C 109.5 . . ?
H40A C40 H40B 109.5 . . ?
H40A C40 H40C 109.5 . . ?
H40B C40 H40C 109.5 . . ?
C38 C42 H42A 109.5 . . ?
C38 C42 H42B 109.5 . . ?
C38 C42 H42C 109.5 . . ?
H42A C42 H42B 109.5 . . ?
H42A C42 H42C 109.5 . . ?
H42B C42 H42C 109.5 . . ?
C38 C44 H44A 109.5 . . ?
C38 C44 H44B 109.5 . . ?
C38 C44 H44C 109.5 . . ?
H44A C44 H44B 109.5 . . ?
H44A C44 H44C 109.5 . . ?
H44B C44 H44C 109.5 . . ?
C51 C50 H50 110.8 . . ?
C76 C50 C51 106.2(4) . . ?
C76 C50 H50 110.8 . . ?
C28 C50 C51 108.6(5) . . ?
C28 C50 C76 109.5(5) . . ?
C28 C50 H50 110.8 . . ?
C90 C92 H92A 109.5 . . ?
C90 C92 H92B 109.5 . . ?
C90 C92 H92C 109.5 . . ?
H92A C92 H92B 109.5 . . ?
H92A C92 H92C 109.5 . . ?
H92B C92 H92C 109.5 . . ?
C90 C94 H94A 109.5 . . ?
C90 C94 H94B 109.5 . . ?
C90 C94 H94C 109.5 . . ?
H94A C94 H94B 109.5 . . ?
H94A C94 H94C 109.5 . . ?
H94B C94 H94C 109.5 . . ?
C90 C96 H96A 109.5 . . ?
C90 C96 H96B 109.5 . . ?
C90 C96 H96C 109.5 . . ?
H96A C96 H96B 109.5 . . ?
H96A C96 H96C 109.5 . . ?
H96B C96 H96C 109.5 . . ?
O10 C97 Na1 174.7(8) . 2_566 ?
O11 C97 Na1 61.3(5) . 2_566 ?
O11 C97 O10 116.1(9) . . ?
O12 C97 Na1 59.1(4) . 2_566 ?
O12 C97 O10 124.1(9) . . ?
O12 C97 O11 119.6(8) . . ?
O15 C104 H10S 109.5 . . ?
O15 C104 H10T 109.5 . . ?
O15 C104 H10U 109.5 . . ?
H10S C104 H10T 109.5 . . ?
H10S C104 H10U 109.5 . . ?
H10T C104 H10U 109.5 . . ?
H11D C111 H11E 109.5 . . ?
H11D C111 H11F 109.5 . . ?
H11E C111 H11F 109.5 . . ?
C112 C111 H11D 109.5 . . ?
C112 C111 H11E 109.5 . . ?
C112 C111 H11F 109.5 . . ?
N5 C112 C111 179.2(10) . . ?
H11G C113 H11H 109.5 . . ?
H11G C113 H11I 109.5 . . ?
H11H C113 H11I 109.5 . . ?
C114 C113 H11G 109.5 . . ?
C114 C113 H11H 109.5 . . ?
C114 C113 H11I 109.5 . . ?
N6 C114 C113 176.0(15) . . ?
H11J C115 H11K 109.5 . . ?
H11J C115 H11L 109.5 . . ?
H11K C115 H11L 109.5 . . ?
C116 C115 H11J 109.5 . . ?
C116 C115 H11K 109.5 . . ?
C116 C115 H11L 109.5 . . ?
N7 C116 C115 179.1(12) . . ?
O9 C117 Na3 58.6(9) . 2_566 ?
O13 C117 Na3 172.4(14) . 2_566 ?
O13 C117 O9 121.7(18) . . ?
O13 C117 O12 125.2(18) . . ?
O12 C117 Na3 54.8(8) . 2_566 ?
O12 C117 O9 113.0(16) . . ?
C67 C86A C87A 106.0(19) . . ?
C89A C86A C67 122.7(17) . . ?
C89A C86A C87A 104.7(16) . . ?
C89A C86A C88A 110.6(17) . . ?
C88A C86A C67 103.7(16) . . ?
C88A C86A C87A 108.6(17) . . ?
C86A C89A H89D 109.5 . . ?
C86A C89A H89E 109.5 . . ?
C86A C89A H89F 109.5 . . ?
H89D C89A H89E 109.5 . . ?
H89D C89A H89F 109.5 . . ?
H89E C89A H89F 109.5 . . ?
C86A C87A H87D 109.5 . . ?
C86A C87A H87E 109.5 . . ?
C86A C87A H87F 109.5 . . ?
H87D C87A H87E 109.5 . . ?
H87D C87A H87F 109.5 . . ?
H87E C87A H87F 109.5 . . ?
C86A C88A H88D 109.5 . . ?
C86A C88A H88E 109.5 . . ?
C86A C88A H88F 109.5 . . ?
H88D C88A H88E 109.5 . . ?
H88D C88A H88F 109.5 . . ?
H88E C88A H88F 109.5 . . ?

loop_
_geom_bond_atom_site_label_1
_geom_bond_atom_site_label_2
_geom_bond_distance
_geom_bond_site_symmetry_2
_geom_bond_publ_flag
Mn1 O1 1.899(5) . ?
Mn1 O2 1.958(5) . ?
Mn1 O3 1.998(4) . ?
Mn1 O4 1.915(5) . ?
Mn1 O13 2.303(10) 2_566 ?
Mn1 O11 2.080(4) 2_566 ?
Mn2 O5 1.908(4) . ?
Mn2 O6 1.928(5) . ?
Mn2 O7 1.966(5) . ?
Mn2 O8 1.924(5) . ?
Mn2 O9 2.071(8) . ?
Mn2 O10 2.156(5) . ?
Mn3 Cl1 2.3843(17) . ?
Mn3 O3 2.139(4) 2_566 ?
Mn3 O7 2.130(4) . ?
Mn3 O17 2.132(5) . ?
Mn3 O13 2.198(12) . ?
Mn3 O10 2.150(6) . ?
Cl1 Na1 3.035(3) . ?
Cl1 Na3 2.944(2) . ?
Na1 Na3 4.051(3) 2_566 ?
Na1 O1 2.544(5) . ?
Na1 O8 2.327(4) . ?
Na1 O19 2.379(7) . ?
Na1 O10 2.976(6) . ?
Na1 O11 2.467(5) 2_566 ?
Na1 O12 2.421(4) 2_566 ?
Na2 Na1 4.033(3) 2_566 ?
Na2 Na3 4.114(3) 2_566 ?
Na2 O2 2.383(5) 2_566 ?
Na2 O6 2.392(5) . ?
Na2 O14 2.306(7) . ?
Na2 O16 2.409(19) . ?
Na2 O12 2.413(4) . ?
Na2 O15 2.390(10) . ?
Na3 Mn1 3.432(2) 2_566 ?
Na3 Mn2 3.5862(19) 2_566 ?
Na3 O4 2.434(4) 2_566 ?
Na3 O5 2.380(4) 2_566 ?
Na3 O18 2.382(7) . ?
Na3 O9 2.499(11) 2_566 ?
Na3 O13 2.994(11) . ?
Na3 O11 2.375(5) . ?
Na3 O12 2.420(4) 2_566 ?
O1 C6 1.362(8) . ?
O2 Na2 2.383(5) 2_566 ?
O2 C13 1.349(7) . ?
O3 Mn3 2.139(4) 2_566 ?
O3 C20 1.365(7) . ?
O4 Na3 2.434(4) 2_566 ?
O4 C27 1.353(8) . ?
O5 Na3 2.380(4) 2_566 ?
O5 C56 1.362(8) . ?
O6 C63 1.326(7) . ?
O7 C70 1.365(7) . ?
O8 C77 1.367(8) . ?
O14 C101 1.24(2) . ?
O17 C105 1.197(9) . ?
O18 C108 1.230(11) . ?
O19 C98 1.234(11) . ?
N1 C98 1.262(13) . ?
N1 C99 1.374(16) . ?
N1 C100 1.488(17) . ?
N2 C101 1.260(17) . ?
N2 C102 1.406(14) . ?
N2 C103 1.496(14) . ?
N3 C105 1.311(10) . ?
N3 C106 1.467(14) . ?
N3 C107 1.438(15) . ?
N4 C108 1.272(12) . ?
N4 C109 1.322(14) . ?
N4 C110 1.462(17) . ?
C1 C2 1.359(11) . ?
C1 C6 1.415(10) . ?
C1 C29 1.726(16) . ?
C1 C28 1.541(9) . ?
C2 H2 0.9500 . ?
C2 C3 1.388(9) . ?
C3 C4 1.414(9) . ?
C3 C30 1.544(10) . ?
C4 H4 0.9500 . ?
C4 C5 1.389(9) . ?
C5 C6 1.411(8) . ?
C5 C7 1.490(9) . ?
C7 H7A 0.9900 . ?
C7 H7B 0.9900 . ?
C7 C8 1.518(9) . ?
C8 C9 1.389(9) . ?
C8 C13 1.415(9) . ?
C9 H9 0.9500 . ?
C9 C10 1.403(10) . ?
C10 C11 1.399(11) . ?
C10 C34 1.529(11) . ?
C11 H11 0.9500 . ?
C11 C12 1.385(10) . ?
C12 C13 1.404(9) . ?
C12 C14 1.521(9) . ?
C14 H14A 0.9900 . ?
C14 H14B 0.9900 . ?
C14 C15 1.522(11) . ?
C15 C16 1.384(9) . ?
C15 C20 1.413(10) . ?
C16 H16 0.9500 . ?
C16 C17 1.387(11) . ?
C17 C18 1.396(10) . ?
C17 C38 1.542(9) . ?
C18 H18 0.9500 . ?
C18 C19 1.402(8) . ?
C19 C20 1.386(10) . ?
C19 C21 1.517(9) . ?
C21 H21A 0.9900 . ?
C21 H21B 0.9900 . ?
C21 C22 1.494(8) . ?
C22 C23 1.403(9) . ?
C22 C27 1.410(8) . ?
C23 H23 0.9500 . ?
C23 C24 1.400(8) . ?
C24 C25 1.381(9) . ?
C24 C45 1.542(10) . ?
C25 H25 0.9500 . ?
C25 C26 1.361(10) . ?
C26 C27 1.434(10) . ?
C26 C29 1.747(16) . ?
C26 C28 1.540(9) . ?
C30 C31 1.512(10) . ?
C30 C32 1.553(12) . ?
C30 C33 1.543(11) . ?
C31 H31A 0.9800 . ?
C31 H31B 0.9800 . ?
C31 H31C 0.9800 . ?
C32 H32A 0.9800 . ?
C32 H32B 0.9800 . ?
C32 H32C 0.9800 . ?
C33 H33A 0.9800 . ?
C33 H33B 0.9800 . ?
C33 H33C 0.9800 . ?
C34 C35 1.520(14) . ?
C34 C36 1.490(14) . ?
C34 C37 1.546(18) . ?
C35 H35A 0.9800 . ?
C35 H35B 0.9800 . ?
C35 H35C 0.9800 . ?
C36 H36A 0.9800 . ?
C36 H36B 0.9800 . ?
C36 H36C 0.9800 . ?
C37 H37A 0.9800 . ?
C37 H37B 0.9800 . ?
C37 H37C 0.9800 . ?
C38 C39 1.53(2) . ?
C38 C41 1.50(2) . ?
C38 C43 1.431(19) . ?
C38 C40 1.509(18) . ?
C38 C42 1.51(2) . ?
C38 C44 1.42(2) . ?
C45 C46 1.518(11) . ?
C45 C47 1.508(13) . ?
C45 C48 1.510(9) . ?
C46 H46A 0.9800 . ?
C46 H46B 0.9800 . ?
C46 H46C 0.9800 . ?
C47 H47A 0.9800 . ?
C47 H47B 0.9800 . ?
C47 H47C 0.9800 . ?
C48 H48A 0.9800 . ?
C48 H48B 0.9800 . ?
C48 H48C 0.9800 . ?
C51 C52 1.344(10) . ?
C51 C56 1.386(10) . ?
C51 C49 1.588(16) . ?
C51 C50 1.560(9) . ?
C52 H52 0.9500 . ?
C52 C53 1.440(9) . ?
C53 C54 1.410(8) . ?
C53 C78 1.483(10) . ?
C54 H54 0.9500 . ?
C54 C55 1.391(8) . ?
C55 C56 1.417(8) . ?
C55 C57 1.493(9) . ?
C57 H57A 0.9900 . ?
C57 H57B 0.9900 . ?
C57 C58 1.508(9) . ?
C58 C59 1.378(8) . ?
C58 C63 1.428(9) . ?
C59 H59 0.9500 . ?
C59 C60 1.377(10) . ?
C60 C61 1.376(11) . ?
C60 C82 1.528(8) . ?
C61 H61 0.9500 . ?
C61 C62 1.409(9) . ?
C62 C63 1.410(10) . ?
C62 C64 1.520(11) . ?
C64 H64A 0.9900 . ?
C64 H64B 0.9900 . ?
C64 C65 1.495(13) . ?
C65 C66 1.400(10) . ?
C65 C70 1.425(11) . ?
C66 H66 0.9500 . ?
C66 C67 1.358(15) . ?
C67 C68 1.405(14) . ?
C67 C86 1.550(11) . ?
C67 C86A 1.558(13) . ?
C68 H68 0.9500 . ?
C68 C69 1.391(8) . ?
C69 C70 1.387(12) . ?
C69 C71 1.526(12) . ?
C71 H71A 0.9900 . ?
C71 H71B 0.9900 . ?
C71 C72 1.504(9) . ?
C72 C73 1.392(9) . ?
C72 C77 1.419(8) . ?
C73 H73 0.9500 . ?
C73 C74 1.385(9) . ?
C74 C75 1.439(10) . ?
C74 C90 1.499(11) . ?
C75 H75 0.9500 . ?
C75 C76 1.367(11) . ?
C76 C77 1.379(10) . ?
C76 C49 1.616(17) . ?
C76 C50 1.551(9) . ?
C78 C79 1.549(9) . ?
C78 C80 1.537(11) . ?
C78 C81 1.544(11) . ?
C79 H79A 0.9800 . ?
C79 H79B 0.9800 . ?
C79 H79C 0.9800 . ?
C80 H80A 0.9800 . ?
C80 H80B 0.9800 . ?
C80 H80C 0.9800 . ?
C81 H81A 0.9800 . ?
C81 H81B 0.9800 . ?
C81 H81C 0.9800 . ?
C82 C83 1.499(12) . ?
C82 C84 1.562(11) . ?
C82 C85 1.506(12) . ?
C83 H83A 0.9800 . ?
C83 H83B 0.9800 . ?
C83 H83C 0.9800 . ?
C84 H84A 0.9800 . ?
C84 H84B 0.9800 . ?
C84 H84C 0.9800 . ?
C85 H85A 0.9800 . ?
C85 H85B 0.9800 . ?
C85 H85C 0.9800 . ?
C86 C87 1.574(13) . ?
C86 C88 1.538(12) . ?
C86 C89 1.518(12) . ?
C87 H87A 0.9800 . ?
C87 H87B 0.9800 . ?
C87 H87C 0.9800 . ?
C88 H88A 0.9800 . ?
C88 H88B 0.9800 . ?
C88 H88C 0.9800 . ?
C89 H89A 0.9800 . ?
C89 H89B 0.9800 . ?
C89 H89C 0.9800 . ?
C90 C91 1.67(2) . ?
C90 C93 1.47(2) . ?
C90 C95 1.55(2) . ?
C90 C92 1.45(2) . ?
C90 C94 1.58(2) . ?
C90 C96 1.55(2) . ?
C98 H98 0.9500 . ?
C99 H99A 0.9800 . ?
C99 H99B 0.9800 . ?
C99 H99C 0.9800 . ?
C100 H10A 0.9800 . ?
C100 H10B 0.9800 . ?
C100 H10C 0.9800 . ?
C101 H101 0.9500 . ?
C102 H10D 0.9800 . ?
C102 H10E 0.9800 . ?
C102 H10F 0.9800 . ?
C103 H10G 0.9800 . ?
C103 H10H 0.9800 . ?
C103 H10I 0.9800 . ?
C105 H105 0.9500 . ?
C106 H10J 0.9800 . ?
C106 H10K 0.9800 . ?
C106 H10L 0.9800 . ?
C107 H10M 0.9800 . ?
C107 H10N 0.9800 . ?
C107 H10O 0.9800 . ?
C108 H108 0.9500 . ?
C109 H10P 0.9800 . ?
C109 H10Q 0.9800 . ?
C109 H10R 0.9800 . ?
C110 H11A 0.9800 . ?
C110 H11B 0.9800 . ?
C110 H11C 0.9800 . ?
O9 Na3 2.499(11) 2_566 ?
O9 C117 1.34(2) . ?
O13 Mn1 2.303(10) 2_566 ?
O13 C117 1.23(2) . ?
C29 H29 1.0000 . ?
C29 C49 1.54(2) . ?
C39 H39A 0.9800 . ?
C39 H39B 0.9800 . ?
C39 H39C 0.9800 . ?
C41 H41A 0.9800 . ?
C41 H41B 0.9800 . ?
C41 H41C 0.9800 . ?
C43 H43A 0.9800 . ?
C43 H43B 0.9800 . ?
C43 H43C 0.9800 . ?
C49 H49 1.0000 . ?
C91 H91A 0.9800 . ?
C91 H91B 0.9800 . ?
C91 H91C 0.9800 . ?
C93 H93A 0.9800 . ?
C93 H93B 0.9800 . ?
C93 H93C 0.9800 . ?
C95 H95A 0.9800 . ?
C95 H95B 0.9800 . ?
C95 H95C 0.9800 . ?
O10 C97 1.309(11) . ?
O11 Mn1 2.080(4) 2_566 ?
O11 Na1 2.467(5) 2_566 ?
O11 C97 1.304(11) . ?
O12 Na1 2.421(4) 2_566 ?
O12 Na3 2.420(4) 2_566 ?
O12 C97 1.236(12) . ?
O12 C117 1.28(2) . ?
O15 C104 1.360(17) . ?
C28 H28 1.0000 . ?
C28 C50 1.538(9) . ?
C40 H40A 0.9800 . ?
C40 H40B 0.9800 . ?
C40 H40C 0.9800 . ?
C42 H42A 0.9800 . ?
C42 H42B 0.9800 . ?
C42 H42C 0.9800 . ?
C44 H44A 0.9800 . ?
C44 H44B 0.9800 . ?
C44 H44C 0.9800 . ?
C50 H50 1.0000 . ?
C92 H92A 0.9800 . ?
C92 H92B 0.9800 . ?
C92 H92C 0.9800 . ?
C94 H94A 0.9800 . ?
C94 H94B 0.9800 . ?
C94 H94C 0.9800 . ?
C96 H96A 0.9800 . ?
C96 H96B 0.9800 . ?
C96 H96C 0.9800 . ?
C97 Na1 2.812(10) 2_566 ?
C104 H10S 0.9800 . ?
C104 H10T 0.9800 . ?
C104 H10U 0.9800 . ?
N5 C112 1.162(10) . ?
C111 H11D 0.9800 . ?
C111 H11E 0.9800 . ?
C111 H11F 0.9800 . ?
C111 C112 1.435(9) . ?
N6 C114 1.154(13) . ?
C113 H11G 0.9800 . ?
C113 H11H 0.9800 . ?
C113 H11I 0.9800 . ?
C113 C114 1.387(14) . ?
N7 C116 1.148(9) . ?
C115 H11J 0.9800 . ?
C115 H11K 0.9800 . ?
C115 H11L 0.9800 . ?
C115 C116 1.428(8) . ?
C117 Na3 2.92(2) 2_566 ?
C86A C89A 1.534(14) . ?
C86A C87A 1.566(15) . ?
C86A C88A 1.552(14) . ?
C89A H89D 0.9800 . ?
C89A H89E 0.9800 . ?
C89A H89F 0.9800 . ?
C87A H87D 0.9800 . ?
C87A H87E 0.9800 . ?
C87A H87F 0.9800 . ?
C88A H88D 0.9800 . ?
C88A H88E 0.9800 . ?
C88A H88F 0.9800 . ?

loop_
_geom_torsion_atom_site_label_1
_geom_torsion_atom_site_label_2
_geom_torsion_atom_site_label_3
_geom_torsion_atom_site_label_4
_geom_torsion
_geom_torsion_site_symmetry_1
_geom_torsion_site_symmetry_2
_geom_torsion_site_symmetry_3
_geom_torsion_site_symmetry_4
_geom_torsion_publ_flag
Mn1 O1 C6 C1 -89.5(6) . . . . ?
Mn1 O1 C6 C5 91.2(6) . . . . ?
Mn1 O2 C13 C8 -90.1(7) . . . . ?
Mn1 O2 C13 C12 92.2(6) . . . . ?
Mn1 O3 C20 C15 -92.5(6) . . . . ?
Mn1 O3 C20 C19 90.3(6) . . . . ?
Mn1 O4 C27 C22 -92.1(6) . . . . ?
Mn1 O4 C27 C26 88.6(6) . . . . ?
Mn1 O13 C117 O9 173.3(10) 2_566 . . . ?
Mn1 O13 C117 O12 -4(3) 2_566 . . . ?
Mn1 O11 C97 Na1 101.4(4) 2_566 . . 2_566 ?
Mn1 O11 C97 O10 -83.8(9) 2_566 . . . ?
Mn1 O11 C97 O12 91.2(9) 2_566 . . . ?
Mn2 O5 C56 C51 -89.3(6) . . . . ?
Mn2 O5 C56 C55 93.2(6) . . . . ?
Mn2 O6 C63 C58 -90.4(7) . . . . ?
Mn2 O6 C63 C62 91.3(7) . . . . ?
Mn2 O7 C70 C65 -89.9(6) . . . . ?
Mn2 O7 C70 C69 90.1(7) . . . . ?
Mn2 O8 C77 C72 -95.0(6) . . . . ?
Mn2 O8 C77 C76 88.8(6) . . . . ?
Mn2 O9 C117 Na3 -104.7(6) . . . 2_566 ?
Mn2 O9 C117 O13 84.2(18) . . . . ?
Mn2 O9 C117 O12 -98.2(14) . . . . ?
Mn2 O10 C97 O11 175.2(5) . . . . ?
Mn2 O10 C97 O12 0.4(14) . . . . ?
Mn3 O3 C20 C15 88.3(6) 2_566 . . . ?
Mn3 O3 C20 C19 -88.9(6) 2_566 . . . ?
Mn3 O7 C70 C65 99.7(7) . . . . ?
Mn3 O7 C70 C69 -80.3(7) . . . . ?
Mn3 O17 C105 N3 168.7(7) . . . . ?
Mn3 O13 C117 O9 -30(2) . . . . ?
Mn3 O13 C117 O12 152.5(13) . . . . ?
Mn3 O10 C97 O11 26.2(12) . . . . ?
Mn3 O10 C97 O12 -148.6(7) . . . . ?
Na1 O1 C6 C1 96.3(7) . . . . ?
Na1 O1 C6 C5 -83.0(6) . . . . ?
Na1 O8 C77 C72 87.5(6) . . . . ?
Na1 O8 C77 C76 -88.6(6) . . . . ?
Na1 O19 C98 N1 169.3(8) . . . . ?
Na1 O10 C97 O11 -84.9(8) . . . . ?
Na1 O10 C97 O12 100.4(10) . . . . ?
Na1 O11 C97 O10 174.8(8) 2_566 . . . ?
Na1 O11 C97 O12 -10.2(9) 2_566 . . . ?
Na1 O12 C97 O10 -175.0(9) 2_566 . . . ?
Na1 O12 C97 O11 10.4(9) 2_566 . . . ?
Na1 O12 C117 Na3 -119.2(6) 2_566 . . 2_566 ?
Na1 O12 C117 O9 -125.9(11) 2_566 . . . ?
Na1 O12 C117 O13 52(2) 2_566 . . . ?
Na2 O2 C13 C8 82.8(6) 2_566 . . . ?
Na2 O2 C13 C12 -94.9(7) 2_566 . . . ?
Na2 O6 C63 C58 72.5(7) . . . . ?
Na2 O6 C63 C62 -105.8(7) . . . . ?
Na2 O14 C101 N2 -149.8(15) . . . . ?
Na2 O12 C97 Na1 -115.1(2) . . . 2_566 ?
Na2 O12 C97 O10 69.9(10) . . . . ?
Na2 O12 C97 O11 -104.7(9) . . . . ?
Na2 O12 C117 Na3 119.8(3) . . . 2_566 ?
Na2 O12 C117 O9 113.1(13) . . . . ?
Na2 O12 C117 O13 -69.5(19) . . . . ?
Na3 O4 C27 C22 80.2(6) 2_566 . . . ?
Na3 O4 C27 C26 -99.1(6) 2_566 . . . ?
Na3 O5 C56 C51 86.1(6) 2_566 . . . ?
Na3 O5 C56 C55 -91.5(5) 2_566 . . . ?
Na3 O18 C108 N4 -165.7(7) . . . . ?
Na3 O9 C117 O13 -171.1(16) 2_566 . . . ?
Na3 O9 C117 O12 6.4(14) 2_566 . . . ?
Na3 O13 C117 O9 78.1(18) . . . . ?
Na3 O13 C117 O12 -99.1(18) . . . . ?
Na3 O11 C97 Na1 -123.1(6) . . . 2_566 ?
Na3 O11 C97 O10 51.7(12) . . . . ?
Na3 O11 C97 O12 -133.2(7) . . . . ?
Na3 O12 C97 Na1 117.1(3) 2_566 . . 2_566 ?
Na3 O12 C97 O10 -58.0(11) 2_566 . . . ?
Na3 O12 C97 O11 127.4(7) 2_566 . . . ?
Na3 O12 C117 O9 -6.7(15) 2_566 . . . ?
Na3 O12 C117 O13 170.7(17) 2_566 . . . ?
O2 Mn1 O1 Na1 86.75(18) . . . . ?
O2 Mn1 O1 C6 -89.0(5) . . . . ?
O4 Mn1 O1 Na1 -98.15(19) . . . . ?
O4 Mn1 O1 C6 86.1(5) . . . . ?
C1 C2 C3 C4 -2.6(10) . . . . ?
C1 C2 C3 C30 -179.9(6) . . . . ?
C1 C29 C49 C51 -174.8(8) . . . . ?
C1 C29 C49 C76 80.2(9) . . . . ?
C1 C28 C50 C51 -173.0(5) . . . . ?
C1 C28 C50 C76 -57.4(7) . . . . ?
C2 C1 C6 O1 -179.4(5) . . . . ?
C2 C1 C6 C5 -0.1(9) . . . . ?
C2 C1 C29 C26 -61.7(13) . . . . ?
C2 C1 C29 C49 37.9(16) . . . . ?
C2 C1 C28 C26 -99.0(7) . . . . ?
C2 C1 C28 C50 132.0(6) . . . . ?
C2 C3 C4 C5 1.9(10) . . . . ?
C2 C3 C30 C31 -1.4(11) . . . . ?
C2 C3 C30 C32 -122.3(7) . . . . ?
C2 C3 C30 C33 117.7(7) . . . . ?
C3 C4 C5 C6 -0.4(9) . . . . ?
C3 C4 C5 C7 -177.6(6) . . . . ?
C4 C3 C30 C31 -178.6(7) . . . . ?
C4 C3 C30 C32 60.6(8) . . . . ?
C4 C3 C30 C33 -59.5(9) . . . . ?
C4 C5 C6 O1 178.8(5) . . . . ?
C4 C5 C6 C1 -0.6(8) . . . . ?
C4 C5 C7 C8 87.2(7) . . . . ?
C5 C7 C8 C9 -83.2(8) . . . . ?
C5 C7 C8 C13 92.3(7) . . . . ?
C6 C1 C2 C3 1.7(9) . . . . ?
C6 C1 C29 C26 117.7(6) . . . . ?
C6 C1 C29 C49 -142.7(9) . . . . ?
C6 C1 C28 C26 76.4(8) . . . . ?
C6 C1 C28 C50 -52.6(8) . . . . ?
C6 C5 C7 C8 -89.8(7) . . . . ?
C7 C5 C6 O1 -4.2(9) . . . . ?
C7 C5 C6 C1 176.5(6) . . . . ?
C7 C8 C9 C10 177.2(7) . . . . ?
C7 C8 C13 O2 3.8(10) . . . . ?
C7 C8 C13 C12 -178.4(6) . . . . ?
C8 C9 C10 C11 1.0(13) . . . . ?
C8 C9 C10 C34 -176.1(9) . . . . ?
C9 C8 C13 O2 179.4(6) . . . . ?
C9 C8 C13 C12 -2.8(10) . . . . ?
C9 C10 C11 C12 -2.7(13) . . . . ?
C9 C10 C34 C35 5.0(15) . . . . ?
C9 C10 C34 C36 -118.7(12) . . . . ?
C9 C10 C34 C37 124.7(11) . . . . ?
C10 C11 C12 C13 1.6(13) . . . . ?
C10 C11 C12 C14 -175.4(8) . . . . ?
C11 C10 C34 C35 -172.0(9) . . . . ?
C11 C10 C34 C36 64.3(15) . . . . ?
C11 C10 C34 C37 -52.3(12) . . . . ?
C11 C12 C13 O2 179.1(7) . . . . ?
C11 C12 C13 C8 1.3(11) . . . . ?
C11 C12 C14 C15 84.5(8) . . . . ?
C12 C14 C15 C16 -83.4(7) . . . . ?
C12 C14 C15 C20 92.2(7) . . . . ?
C13 C8 C9 C10 1.7(12) . . . . ?
C13 C12 C14 C15 -92.6(8) . . . . ?
C14 C12 C13 O2 -3.9(10) . . . . ?
C14 C12 C13 C8 178.3(6) . . . . ?
C14 C15 C16 C17 175.3(6) . . . . ?
C14 C15 C20 O3 5.1(8) . . . . ?
C14 C15 C20 C19 -177.6(5) . . . . ?
C15 C16 C17 C18 1.7(9) . . . . ?
C15 C16 C17 C38 -176.3(6) . . . . ?
C16 C15 C20 O3 -179.4(5) . . . . ?
C16 C15 C20 C19 -2.1(8) . . . . ?
C16 C17 C18 C19 -0.8(9) . . . . ?
C16 C17 C38 C39 169.4(11) . . . . ?
C16 C17 C38 C41 60.7(13) . . . . ?
C16 C17 C38 C43 -69.1(15) . . . . ?
C16 C17 C38 C40 114.5(12) . . . . ?
C16 C17 C38 C42 3.7(13) . . . . ?
C16 C17 C38 C44 -118.4(13) . . . . ?
C17 C18 C19 C20 -1.6(9) . . . . ?
C17 C18 C19 C21 -174.4(5) . . . . ?
C18 C17 C38 C39 -8.4(14) . . . . ?
C18 C17 C38 C41 -117.1(12) . . . . ?
C18 C17 C38 C43 113.1(14) . . . . ?
C18 C17 C38 C40 -63.3(14) . . . . ?
C18 C17 C38 C42 -174.1(11) . . . . ?
C18 C17 C38 C44 63.8(13) . . . . ?
C18 C19 C20 O3 -179.8(5) . . . . ?
C18 C19 C20 C15 3.0(8) . . . . ?
C18 C19 C21 C22 82.0(7) . . . . ?
C19 C21 C22 C23 -86.0(7) . . . . ?
C19 C21 C22 C27 91.4(6) . . . . ?
C20 C15 C16 C17 -0.3(9) . . . . ?
C20 C19 C21 C22 -90.7(6) . . . . ?
C21 C19 C20 O3 -7.1(8) . . . . ?
C21 C19 C20 C15 175.8(5) . . . . ?
C21 C22 C23 C24 176.3(6) . . . . ?
C21 C22 C27 O4 3.7(8) . . . . ?
C21 C22 C27 C26 -176.9(5) . . . . ?
C22 C23 C24 C25 0.6(9) . . . . ?
C22 C23 C24 C45 -177.7(6) . . . . ?
C23 C22 C27 O4 -178.9(5) . . . . ?
C23 C22 C27 C26 0.4(8) . . . . ?
C23 C24 C25 C26 0.7(9) . . . . ?
C23 C24 C45 C46 59.1(10) . . . . ?
C23 C24 C45 C47 -61.4(8) . . . . ?
C23 C24 C45 C48 -179.2(7) . . . . ?
C24 C25 C26 C27 -1.4(9) . . . . ?
C24 C25 C26 C29 -179.9(9) . . . . ?
C24 C25 C26 C28 -178.5(5) . . . . ?
C25 C24 C45 C46 -119.1(8) . . . . ?
C25 C24 C45 C47 120.4(7) . . . . ?
C25 C24 C45 C48 2.6(10) . . . . ?
C25 C26 C27 O4 -179.9(5) . . . . ?
C25 C26 C27 C22 0.8(8) . . . . ?
C25 C26 C29 C1 58.9(12) . . . . ?
C25 C26 C29 C49 -41.5(15) . . . . ?
C25 C26 C28 C1 97.7(7) . . . . ?
C25 C26 C28 C50 -133.6(6) . . . . ?
C26 C29 C49 C51 -79.5(10) . . . . ?
C26 C29 C49 C76 175.5(8) . . . . ?
C26 C28 C50 C51 59.6(7) . . . . ?
C26 C28 C50 C76 175.2(5) . . . . ?
C27 C22 C23 C24 -1.2(9) . . . . ?
C27 C26 C29 C1 -119.8(6) . . . . ?
C27 C26 C29 C49 139.8(9) . . . . ?
C27 C26 C28 C1 -79.1(8) . . . . ?
C27 C26 C28 C50 49.6(8) . . . . ?
C30 C3 C4 C5 179.3(6) . . . . ?
C34 C10 C11 C12 174.6(9) . . . . ?
C38 C17 C18 C19 177.1(6) . . . . ?
C45 C24 C25 C26 179.0(6) . . . . ?
C51 C52 C53 C54 1.8(9) . . . . ?
C51 C52 C53 C78 -178.7(6) . . . . ?
C52 C51 C56 O5 179.8(5) . . . . ?
C52 C51 C56 C55 -2.6(8) . . . . ?
C52 C51 C49 C76 -120.6(8) . . . . ?
C52 C51 C49 C29 135.5(9) . . . . ?
C52 C51 C50 C76 -76.6(7) . . . . ?
C52 C51 C50 C28 41.1(8) . . . . ?
C52 C53 C54 C55 -2.7(8) . . . . ?
C52 C53 C78 C79 -55.9(9) . . . . ?
C52 C53 C78 C80 -176.1(6) . . . . ?
C52 C53 C78 C81 63.1(8) . . . . ?
C53 C54 C55 C56 1.0(9) . . . . ?
C53 C54 C55 C57 -174.0(6) . . . . ?
C54 C53 C78 C79 123.5(7) . . . . ?
C54 C53 C78 C80 3.3(9) . . . . ?
C54 C53 C78 C81 -117.4(7) . . . . ?
C54 C55 C56 O5 179.4(5) . . . . ?
C54 C55 C56 C51 1.8(8) . . . . ?
C54 C55 C57 C58 84.7(7) . . . . ?
C55 C57 C58 C59 -82.3(7) . . . . ?
C55 C57 C58 C63 93.2(6) . . . . ?
C56 C51 C52 C53 0.8(9) . . . . ?
C56 C51 C49 C76 50.1(16) . . . . ?
C56 C51 C49 C29 -53.8(17) . . . . ?
C56 C51 C50 C76 100.5(6) . . . . ?
C56 C51 C50 C28 -141.8(5) . . . . ?
C56 C55 C57 C58 -90.4(6) . . . . ?
C57 C55 C56 O5 -5.6(8) . . . . ?
C57 C55 C56 C51 176.8(5) . . . . ?
C57 C58 C59 C60 175.2(6) . . . . ?
C57 C58 C63 O6 4.7(10) . . . . ?
C57 C58 C63 C62 -176.9(6) . . . . ?
C58 C59 C60 C61 2.3(10) . . . . ?
C58 C59 C60 C82 -179.2(6) . . . . ?
C59 C58 C63 O6 -179.7(6) . . . . ?
C59 C58 C63 C62 -1.4(10) . . . . ?
C59 C60 C61 C62 -2.7(11) . . . . ?
C59 C60 C82 C83 4.9(11) . . . . ?
C59 C60 C82 C84 -115.5(8) . . . . ?
C59 C60 C82 C85 122.9(8) . . . . ?
C60 C61 C62 C63 1.1(12) . . . . ?
C60 C61 C62 C64 -176.7(7) . . . . ?
C61 C60 C82 C83 -176.5(8) . . . . ?
C61 C60 C82 C84 63.1(10) . . . . ?
C61 C60 C82 C85 -58.6(9) . . . . ?
C61 C62 C63 O6 179.3(6) . . . . ?
C61 C62 C63 C58 1.0(10) . . . . ?
C61 C62 C64 C65 84.4(9) . . . . ?
C62 C64 C65 C66 -87.9(8) . . . . ?
C62 C64 C65 C70 89.7(7) . . . . ?
C63 C58 C59 C60 -0.3(10) . . . . ?
C63 C62 C64 C65 -93.4(8) . . . . ?
C64 C62 C63 O6 -2.9(11) . . . . ?
C64 C62 C63 C58 178.8(6) . . . . ?
C64 C65 C66 C67 177.1(7) . . . . ?
C64 C65 C70 O7 3.8(9) . . . . ?
C64 C65 C70 C69 -176.3(6) . . . . ?
C65 C66 C67 C68 -0.4(12) . . . . ?
C65 C66 C67 C86 -175.0(7) . . . . ?
C65 C66 C67 C86A 171.8(15) . . . . ?
C66 C65 C70 O7 -178.5(5) . . . . ?
C66 C65 C70 C69 1.5(9) . . . . ?
C66 C67 C68 C69 0.6(11) . . . . ?
C66 C67 C86 C87 10.7(12) . . . . ?
C66 C67 C86 C88 -106.3(12) . . . . ?
C66 C67 C86 C89 127.6(11) . . . . ?
C66 C67 C86A C89A -177.9(17) . . . . ?
C66 C67 C86A C87A 62(2) . . . . ?
C66 C67 C86A C88A -52(2) . . . . ?
C67 C68 C69 C70 0.3(10) . . . . ?
C67 C68 C69 C71 -176.0(6) . . . . ?
C68 C67 C86 C87 -163.4(9) . . . . ?
C68 C67 C86 C88 79.6(12) . . . . ?
C68 C67 C86 C89 -46.5(15) . . . . ?
C68 C67 C86A C89A -5(2) . . . . ?
C68 C67 C86A C87A -125.0(16) . . . . ?
C68 C67 C86A C88A 120.7(18) . . . . ?
C68 C69 C70 O7 178.6(6) . . . . ?
C68 C69 C70 C65 -1.4(9) . . . . ?
C68 C69 C71 C72 85.7(7) . . . . ?
C69 C71 C72 C73 -83.5(8) . . . . ?
C69 C71 C72 C77 90.6(6) . . . . ?
C70 C65 C66 C67 -0.6(11) . . . . ?
C70 C69 C71 C72 -90.5(7) . . . . ?
C71 C69 C70 O7 -5.3(9) . . . . ?
C71 C69 C70 C65 174.8(6) . . . . ?
C71 C72 C73 C74 176.0(7) . . . . ?
C71 C72 C77 O8 5.2(9) . . . . ?
C71 C72 C77 C76 -178.7(6) . . . . ?
C72 C73 C74 C75 1.6(10) . . . . ?
C72 C73 C74 C90 -179.1(7) . . . . ?
C73 C72 C77 O8 179.3(5) . . . . ?
C73 C72 C77 C76 -4.5(9) . . . . ?
C73 C74 C75 C76 -2.8(10) . . . . ?
C73 C74 C90 C91 60.2(13) . . . . ?
C73 C74 C90 C93 -49.4(14) . . . . ?
C73 C74 C90 C95 178.9(13) . . . . ?
C73 C74 C90 C92 -4.6(15) . . . . ?
C73 C74 C90 C94 -118.6(11) . . . . ?
C73 C74 C90 C96 131.0(10) . . . . ?
C74 C75 C76 C77 0.3(9) . . . . ?
C74 C75 C76 C49 -174.2(7) . . . . ?
C74 C75 C76 C50 -177.7(6) . . . . ?
C75 C74 C90 C91 -120.5(11) . . . . ?
C75 C74 C90 C93 129.9(11) . . . . ?
C75 C74 C90 C95 -1.9(16) . . . . ?
C75 C74 C90 C92 174.7(12) . . . . ?
C75 C74 C90 C94 60.6(12) . . . . ?
C75 C74 C90 C96 -49.7(12) . . . . ?
C75 C76 C77 O8 179.5(5) . . . . ?
C75 C76 C77 C72 3.4(8) . . . . ?
C75 C76 C49 C51 120.2(8) . . . . ?
C75 C76 C49 C29 -133.8(9) . . . . ?
C75 C76 C50 C51 76.2(7) . . . . ?
C75 C76 C50 C28 -40.9(8) . . . . ?
C77 C72 C73 C74 1.9(10) . . . . ?
C77 C76 C49 C51 -50.7(16) . . . . ?
C77 C76 C49 C29 55.3(16) . . . . ?
C77 C76 C50 C51 -101.8(6) . . . . ?
C77 C76 C50 C28 141.1(5) . . . . ?
C78 C53 C54 C55 177.9(6) . . . . ?
C82 C60 C61 C62 178.7(7) . . . . ?
C86 C67 C68 C69 174.7(8) . . . . ?
C90 C74 C75 C76 177.9(7) . . . . ?
C99 N1 C98 O19 -178.6(12) . . . . ?
C100 N1 C98 O19 -2(2) . . . . ?
C102 N2 C101 O14 173(3) . . . . ?
C103 N2 C101 O14 -8(3) . . . . ?
C106 N3 C105 O17 -172.5(10) . . . . ?
C107 N3 C105 O17 -10.0(18) . . . . ?
C109 N4 C108 O18 -178.0(9) . . . . ?
C110 N4 C108 O18 1.5(19) . . . . ?
O13 Mn1 O1 Na1 4.5(4) 2_566 . . . ?
O13 Mn1 O1 C6 -171.2(5) 2_566 . . . ?
C29 C1 C2 C3 -178.9(10) . . . . ?
C29 C1 C6 O1 1.0(8) . . . . ?
C29 C1 C6 C5 -179.7(7) . . . . ?
C29 C26 C27 O4 -0.7(7) . . . . ?
C29 C26 C27 C22 180.0(6) . . . . ?
C49 C51 C52 C53 175.0(8) . . . . ?
C49 C51 C56 O5 10.3(15) . . . . ?
C49 C51 C56 C55 -172.1(12) . . . . ?
C49 C76 C77 O8 -10.8(14) . . . . ?
C49 C76 C77 C72 173.1(11) . . . . ?
O11 Mn1 O1 Na1 -12.97(19) 2_566 . . . ?
O11 Mn1 O1 C6 171.3(5) 2_566 . . . ?
C28 C1 C2 C3 177.5(6) . . . . ?
C28 C1 C6 O1 5.5(9) . . . . ?
C28 C1 C6 C5 -175.2(5) . . . . ?
C28 C26 C27 O4 -3.2(9) . . . . ?
C28 C26 C27 C22 177.5(5) . . . . ?
C50 C51 C52 C53 177.7(5) . . . . ?
C50 C51 C56 O5 2.4(7) . . . . ?
C50 C51 C56 C55 180.0(5) . . . . ?
C50 C76 C77 O8 -2.3(7) . . . . ?
C50 C76 C77 C72 -178.4(5) . . . . ?
C86A C67 C68 C69 -173.5(11) . . . . ?

loop_
_smtbx_masks_void_nr
_smtbx_masks_void_average_x
_smtbx_masks_void_average_y
_smtbx_masks_void_average_z
_smtbx_masks_void_volume
_smtbx_masks_void_count_electrons
_smtbx_masks_void_content
1 -0.878 -0.878 -0.878 607.3 124.6 ?
